data_7215809
loop_
_publ_author_name
'Luo, Yu-Hui'
'Yu, Xiao-Yang'
'Zhang, Hong'

_publ_section_title
;
 Two unprecedented entangled coordination polymers based on
 \a-{SiW12O40}4&#x2212;
;
_journal_issue 29
_journal_name_full CrystEngComm
_journal_page_first 6664
_journal_paper_doi 10.1039/c4ce00550c
_journal_volume 16
_journal_year 2014
_chemical_formula_moiety 'Co2 (C18H16N6)5 (H2O)2 (SiW12O40)'
_chemical_formula_sum 'C90 H84 Co2 N30 O42 Si W12'
_chemical_formula_weight 4610.02
_chemical_name_systematic
; 
 ? 
;
_space_group_IT_number 14
_symmetry_cell_setting monoclinic
_symmetry_space_group_name_Hall '-P 2ybc'
_symmetry_space_group_name_H-M 'P 1 21/c 1'
_atom_sites_solution_hydrogens geom
_atom_sites_solution_primary direct
_atom_sites_solution_secondary difmap
_audit_creation_method SHELXL-97
_cell_angle_alpha 90.00
_cell_angle_beta 115.290(7)
_cell_angle_gamma 90.00
_cell_formula_units_Z 2
_cell_length_a 16.3042(11)
_cell_length_b 22.6007(8)
_cell_length_c 17.1913(9)
_cell_measurement_reflns_used 5179
_cell_measurement_temperature 293(2)
_cell_measurement_theta_max 29.1936
_cell_measurement_theta_min 2.9010
_cell_volume 5727.6(6)
_computing_structure_refinement 'SHELXL-97 (Sheldrick, 1997)'
_computing_structure_solution 'SHELXS-97 (Sheldrick, 1990)'
_diffrn_ambient_temperature 293(2)
_diffrn_measured_fraction_theta_full 0.988
_diffrn_measured_fraction_theta_max 0.988
_diffrn_measurement_method '\w scans'
_diffrn_radiation_monochromator graphite
_diffrn_radiation_source 'fine-focus sealed tube'
_diffrn_radiation_type MoK\a
_diffrn_radiation_wavelength 0.71073
_diffrn_reflns_av_R_equivalents 0.0530
_diffrn_reflns_av_sigmaI/netI 0.0948
_diffrn_reflns_limit_h_max 19
_diffrn_reflns_limit_h_min -14
_diffrn_reflns_limit_k_max 22
_diffrn_reflns_limit_k_min -26
_diffrn_reflns_limit_l_max 20
_diffrn_reflns_limit_l_min -20
_diffrn_reflns_number 20292
_diffrn_reflns_theta_full 25.01
_diffrn_reflns_theta_max 25.01
_diffrn_reflns_theta_min 2.91
_exptl_absorpt_coefficient_mu 12.381
_exptl_absorpt_correction_T_max 1.00000
_exptl_absorpt_correction_T_min 0.40009
_exptl_absorpt_correction_type multi-scan
_exptl_absorpt_process_details
;
CrysAlisPro, Agilent Technologies,
Version 1.171.35.21 (release 20-01-2012 CrysAlis171 .NET)
(compiled Jan 23 2012,18:06:46)
Empirical absorption correction using spherical harmonics,
 implemented in SCALE3 ABSPACK scaling algorithm.
;
_exptl_crystal_colour yellow
_exptl_crystal_density_diffrn 2.673
_exptl_crystal_density_method 'not measured'
_exptl_crystal_description block
_exptl_crystal_F_000 4252
_exptl_crystal_size_max 0.26
_exptl_crystal_size_mid 0.25
_exptl_crystal_size_min 0.22
_refine_diff_density_max 3.732
_refine_diff_density_min -1.954
_refine_diff_density_rms 0.264
_refine_ls_extinction_method none
_refine_ls_goodness_of_fit_ref 1.078
_refine_ls_hydrogen_treatment constr
_refine_ls_matrix_type full
_refine_ls_number_parameters 943
_refine_ls_number_reflns 9983
_refine_ls_number_restraints 574
_refine_ls_restrained_S_all 1.047
_refine_ls_R_factor_all 0.1189
_refine_ls_R_factor_gt 0.0682
_refine_ls_shift/su_max 0.001
_refine_ls_shift/su_mean 0.000
_refine_ls_structure_factor_coef Fsqd
_refine_ls_weighting_details 'calc w=1/[\s^2^(Fo^2^)+(0.0000P)^2^+167.8263P] where P=(Fo^2^+2Fc^2^)/3'
_refine_ls_weighting_scheme calc
_refine_ls_wR_factor_gt 0.1111
_refine_ls_wR_factor_ref 0.1338
_reflns_number_gt 6544
_reflns_number_total 9983
_reflns_threshold_expression >2sigma(I)
_cod_data_source_file c4ce00550c2.cif
_cod_data_source_block y
_cod_depositor_comments 'Adding full bibliography for 7215809--7215810.cif.'
_cod_original_cell_volume 5727.6(5)
_cod_original_sg_symbol_H-M P2(1)/c
_cod_database_code 7215809

loop_
_symmetry_equiv_pos_as_xyz
'x, y, z'
'-x, y+1/2, -z+1/2'
'-x, -y, -z'
'x, -y-1/2, z-1/2'

loop_
_atom_site_label
_atom_site_type_symbol
_atom_site_fract_x
_atom_site_fract_y
_atom_site_fract_z
_atom_site_U_iso_or_equiv
_atom_site_adp_type
_atom_site_occupancy
_atom_site_symmetry_multiplicity
_atom_site_calc_flag
_atom_site_refinement_flags
_atom_site_disorder_assembly
_atom_site_disorder_group
W1 W 1.04803(7) 0.14670(4) 0.47637(5) 0.0592(3) Uani 1 1 d . . .
W2 W 0.96201(6) 0.11026(4) 0.62553(6) 0.0549(3) Uani 1 1 d . . .
W3 W 0.82071(5) 0.10208(4) 0.40236(5) 0.0470(2) Uani 1 1 d . . .
W4 W 1.08231(6) 0.03775(4) 0.34787(5) 0.0505(2) Uani 1 1 d . . .
W5 W 0.85713(5) -0.01004(3) 0.27889(4) 0.0393(2) Uani 1 1 d . . .
W6 W 0.77291(5) -0.04537(3) 0.43071(5) 0.0414(2) Uani 1 1 d . . .
Si1 Si 1.0000 0.0000 0.5000 0.0031(9) Uani 1 2 d SU . .
Co1 Co 1.09646(16) 0.31018(11) 0.45280(16) 0.0431(7) Uani 1 1 d . . .
C1A C 0.906(4) 0.365(3) 0.346(3) 0.078(8) Uani 0.50 1 d PU A 1
H1A H 0.9298 0.4024 0.3637 0.094 Uiso 0.50 1 calc PR A 1
N3A N 0.822(4) 0.3575(9) 0.298(3) 0.078(7) Uani 0.50 1 d PDU A 1
C1B C 0.906(4) 0.366(2) 0.377(3) 0.078(8) Uani 0.50 1 d PDU A 2
H1B H 0.9284 0.4013 0.4063 0.094 Uiso 0.50 1 calc PR A 2
N3B N 0.812(4) 0.3501(13) 0.326(3) 0.079(7) Uani 0.50 1 d PDU A 2
C2 C 0.8975(13) 0.2785(9) 0.3270(13) 0.056(6) Uani 1 1 d . . .
H2 H 0.9107 0.2391 0.3218 0.068 Uiso 1 1 calc R A 1
C3 C 0.7318(17) 0.2677(12) 0.2402(17) 0.091(8) Uani 1 1 d U . .
H3A H 0.7006 0.2582 0.2756 0.109 Uiso 1 1 calc R A .
H3B H 0.7459 0.2310 0.2193 0.109 Uiso 1 1 calc R . .
C4 C 0.6712(15) 0.3065(9) 0.1641(14) 0.060(6) Uani 1 1 d . A .
C5 C 0.7049(15) 0.3292(12) 0.1124(14) 0.079(8) Uani 1 1 d . . .
H5 H 0.7640 0.3213 0.1206 0.095 Uiso 1 1 calc R A .
C6 C 0.6474(14) 0.3657(11) 0.0452(16) 0.076(8) Uani 1 1 d . A .
H6 H 0.6713 0.3851 0.0118 0.092 Uiso 1 1 calc R . .
C7 C 0.5579(13) 0.3740(10) 0.0265(13) 0.061(6) Uani 1 1 d . . .
C8 C 0.5259(14) 0.3458(11) 0.0785(16) 0.084(9) Uani 1 1 d . A .
H8 H 0.4648 0.3488 0.0667 0.100 Uiso 1 1 calc R . .
C9 C 0.5812(16) 0.3142(11) 0.1456(17) 0.080(8) Uani 1 1 d . . .
H9 H 0.5583 0.2968 0.1813 0.096 Uiso 1 1 calc R A .
C10 C 0.4985(13) 0.4124(10) -0.0450(14) 0.060(6) Uani 1 1 d . A .
C11A C 0.526(3) 0.440(2) -0.103(3) 0.066(5) Uani 0.50 1 d PU A 1
H11A H 0.5814 0.4285 -0.1016 0.079 Uiso 0.50 1 calc PR A 1
C12A C 0.480(3) 0.483(2) -0.159(3) 0.066(5) Uani 0.50 1 d PU A 1
H12A H 0.5057 0.5048 -0.1889 0.079 Uiso 0.50 1 calc PR A 1
C14A C 0.355(3) 0.474(2) -0.111(2) 0.067(5) Uani 0.50 1 d PDU A 1
H14A H 0.3030 0.4891 -0.1081 0.081 Uiso 0.50 1 calc PR A 1
C15A C 0.411(3) 0.431(2) -0.057(3) 0.066(5) Uani 0.50 1 d PU A 1
H15A H 0.3879 0.4113 -0.0229 0.079 Uiso 0.50 1 calc PR A 1
C11B C 0.532(3) 0.463(2) -0.069(3) 0.065(5) Uani 0.50 1 d PU A 2
H11B H 0.5933 0.4710 -0.0449 0.078 Uiso 0.50 1 calc PR A 2
C12B C 0.470(3) 0.499(2) -0.131(3) 0.065(5) Uani 0.50 1 d PU A 2
H12B H 0.4934 0.5331 -0.1447 0.078 Uiso 0.50 1 calc PR A 2
C14B C 0.350(3) 0.437(2) -0.143(3) 0.065(5) Uani 0.50 1 d PU A 2
H14B H 0.2877 0.4293 -0.1680 0.078 Uiso 0.50 1 calc PR A 2
C15B C 0.408(3) 0.399(2) -0.083(3) 0.065(5) Uani 0.50 1 d PU A 2
H15B H 0.3861 0.3645 -0.0686 0.078 Uiso 0.50 1 calc PR A 2
C13 C 0.3865(15) 0.4929(10) -0.1702(12) 0.071(8) Uani 1 1 d D . .
C16 C 0.3271(16) 0.5394(11) -0.2271(14) 0.082(8) Uani 1 1 d . A .
H16A H 0.3618 0.5754 -0.2205 0.098 Uiso 1 1 calc R . .
H16B H 0.2783 0.5479 -0.2106 0.098 Uiso 1 1 calc R . .
C17 C 0.2198(16) 0.4889(10) -0.3609(17) 0.070(7) Uani 1 1 d . A .
H17 H 0.1812 0.4736 -0.3389 0.084 Uiso 1 1 calc R . .
C18 C 0.279(2) 0.5108(13) -0.4395(18) 0.104(11) Uani 1 1 d . . .
H18 H 0.2918 0.5148 -0.4871 0.125 Uiso 1 1 calc R . .
C19 C 1.0250(16) 0.3076(11) 0.5903(15) 0.064(6) Uani 1 1 d U . .
H19 H 1.0331 0.2670 0.5979 0.076 Uiso 1 1 calc R . .
C20 C 1.0309(17) 0.3954(12) 0.5570(17) 0.076(7) Uani 1 1 d . . .
H20 H 1.0468 0.4284 0.5341 0.091 Uiso 1 1 calc R . .
C21 C 0.9211(15) 0.3231(11) 0.6600(15) 0.075(8) Uani 1 1 d . . .
H21A H 0.9263 0.3516 0.7040 0.090 Uiso 1 1 calc R . .
H21B H 0.9413 0.2850 0.6876 0.090 Uiso 1 1 calc R . .
C22 C 0.8221(14) 0.3185(11) 0.5946(14) 0.064(7) Uani 1 1 d . . .
C23 C 0.7597(17) 0.3596(11) 0.5958(16) 0.086(9) Uani 1 1 d . . .
H23 H 0.7776 0.3896 0.6367 0.103 Uiso 1 1 calc R . .
C24 C 0.6694(18) 0.3554(10) 0.5349(19) 0.093(10) Uani 1 1 d . . .
H24 H 0.6258 0.3803 0.5386 0.111 Uiso 1 1 calc R . .
C25 C 0.6458(15) 0.3159(9) 0.4718(15) 0.061(6) Uani 1 1 d . . .
C26 C 0.7073(16) 0.2766(10) 0.4701(15) 0.068(7) Uani 1 1 d . . .
H26 H 0.6903 0.2472 0.4283 0.081 Uiso 1 1 calc R . .
C27 C 0.7953(16) 0.2807(11) 0.5314(15) 0.081(8) Uani 1 1 d . . .
H27 H 0.8381 0.2551 0.5275 0.097 Uiso 1 1 calc R . .
C28 C 0.5466(15) 0.3129(9) 0.4052(15) 0.060(6) Uani 1 1 d . B .
C29A C 0.490(3) 0.276(2) 0.428(3) 0.068(7) Uani 0.50 1 d PU B 1
H29A H 0.5105 0.2552 0.4790 0.081 Uiso 0.50 1 calc PR B 1
C30A C 0.402(3) 0.274(2) 0.366(3) 0.067(7) Uani 0.50 1 d PU B 1
H30A H 0.3639 0.2468 0.3757 0.081 Uiso 0.50 1 calc PR B 1
C29B C 0.496(3) 0.258(2) 0.387(3) 0.065(7) Uani 0.50 1 d PU B 2
H29B H 0.5246 0.2233 0.4157 0.078 Uiso 0.50 1 calc PR B 2
C30B C 0.409(3) 0.255(2) 0.329(3) 0.065(7) Uani 0.50 1 d PU B 2
H30B H 0.3788 0.2191 0.3147 0.079 Uiso 0.50 1 calc PR B 2
C31 C 0.3619(13) 0.3085(9) 0.2905(13) 0.051(5) Uani 1 1 d . . .
C32 C 0.4133(18) 0.3529(11) 0.2907(15) 0.088(9) Uani 1 1 d . B .
H32 H 0.3885 0.3844 0.2530 0.105 Uiso 1 1 calc R . .
C33 C 0.507(2) 0.3533(11) 0.348(2) 0.101(10) Uani 1 1 d . . .
H33 H 0.5424 0.3847 0.3451 0.121 Uiso 1 1 calc R B .
C34 C 0.2644(13) 0.3043(9) 0.2334(13) 0.056(6) Uani 1 1 d . B .
H34A H 0.2437 0.3423 0.2057 0.067 Uiso 1 1 calc R . .
H34B H 0.2558 0.2756 0.1887 0.067 Uiso 1 1 calc R . .
C35 C 0.1822(15) 0.3175(10) 0.3274(13) 0.056(6) Uani 1 1 d . B .
H35 H 0.1940 0.3575 0.3395 0.067 Uiso 1 1 calc R . .
C36 C 0.1402(14) 0.2322(8) 0.3212(11) 0.048(6) Uani 1 1 d . . .
H36 H 0.1151 0.1981 0.3322 0.058 Uiso 1 1 calc R . .
C37 C 1.2870(14) 0.2505(9) 0.5489(14) 0.055(6) Uani 1 1 d . . .
H37 H 1.2671 0.2165 0.5157 0.066 Uiso 1 1 calc R . .
C38 C 1.2835(13) 0.3319(9) 0.6060(13) 0.060(7) Uani 1 1 d . . .
H38 H 1.2643 0.3672 0.6207 0.072 Uiso 1 1 calc R . .
C39 C 1.4489(16) 0.3460(12) 0.6864(16) 0.088(9) Uani 1 1 d . . .
H39A H 1.4999 0.3191 0.7115 0.105 Uiso 1 1 calc R . .
H39B H 1.4432 0.3672 0.7330 0.105 Uiso 1 1 calc R . .
C40 C 1.4666(14) 0.3888(10) 0.6304(17) 0.073(8) Uani 1 1 d . . .
C41 C 1.5296(16) 0.4334(12) 0.664(2) 0.100(11) Uani 1 1 d . . .
H41 H 1.5628 0.4354 0.7237 0.120 Uiso 1 1 calc R . .
C42 C 1.5449(17) 0.4737(12) 0.6160(18) 0.086(9) Uani 1 1 d . . .
H42 H 1.5915 0.5007 0.6428 0.103 Uiso 1 1 calc R . .
C43 C 1.4938(14) 0.4776(9) 0.5255(16) 0.061(6) Uani 1 1 d . . .
C44 C 1.4327(18) 0.4311(12) 0.4926(18) 0.096(10) Uani 1 1 d . . .
H44 H 1.3994 0.4278 0.4334 0.115 Uiso 1 1 calc R . .
C45 C 1.421(2) 0.3914(13) 0.543(2) 0.099(9) Uani 1 1 d U . .
H45 H 1.3771 0.3625 0.5169 0.119 Uiso 1 1 calc R . .
N1 N 0.9582(12) 0.3170(8) 0.3709(10) 0.063(6) Uani 1 1 d . A .
N2 N 0.8157(10) 0.3003(8) 0.2909(12) 0.074(7) Uani 1 1 d D A .
N4 N 0.3286(16) 0.5343(11) -0.366(2) 0.105(9) Uani 1 1 d . A .
N5 N 0.2093(16) 0.4805(9) -0.4411(14) 0.082(7) Uani 1 1 d . . .
N6 N 0.2881(14) 0.5201(8) -0.3186(12) 0.065(6) Uani 1 1 d . . .
N7 N 1.0579(11) 0.3390(9) 0.5499(11) 0.061(5) Uani 1 1 d . . .
N8 N 0.9769(12) 0.3405(9) 0.6210(11) 0.062(5) Uani 1 1 d . . .
N9 N 0.9796(15) 0.3981(10) 0.5999(14) 0.087(7) Uani 1 1 d . . .
N10 N 0.1376(11) 0.2860(7) 0.3590(10) 0.046(4) Uani 1 1 d . . .
N11 N 0.1784(13) 0.2320(8) 0.2713(11) 0.064(5) Uani 1 1 d . B .
N12 N 0.2095(11) 0.2878(7) 0.2762(10) 0.049(4) Uani 1 1 d . . .
N13 N 1.2309(10) 0.2936(7) 0.5481(10) 0.046(4) Uani 1 1 d . . .
N14 N 1.3667(12) 0.3124(8) 0.6389(12) 0.066(6) Uani 1 1 d . . .
N15 N 1.3744(12) 0.2602(9) 0.6012(14) 0.070(6) Uani 1 1 d . . .
O1 O 1.0755(16) 0.0396(9) 0.4834(12) 0.040(6) Uani 0.50 1 d P . .
O2 O 0.9039(14) 0.0051(9) 0.4253(13) 0.033(6) Uani 0.50 1 d P . .
O3 O 1.0109(14) 0.0123(10) 0.5953(13) 0.035(6) Uani 0.50 1 d P . .
O4 O 1.0331(14) -0.0736(9) 0.4973(13) 0.029(5) Uani 0.50 1 d PU . .
O5 O 1.0707(8) 0.2179(5) 0.4645(8) 0.051(4) Uani 1 1 d . . .
O6A O 1.1848(17) 0.1254(12) 0.5439(18) 0.043(5) Uani 0.50 1 d PU . 1
O7A O 1.0169(16) 0.1691(11) 0.5756(15) 0.038(4) Uani 0.50 1 d PU . 1
O8A O 0.9114(16) 0.1622(11) 0.4055(15) 0.040(4) Uani 0.50 1 d PU . 1
O10A O 0.8476(16) 0.1348(11) 0.5219(15) 0.039(4) Uani 0.50 1 d PU . 1
O16A O 1.2156(18) 0.0412(12) 0.4523(17) 0.045(5) Uani 0.50 1 d PU . 1
O19A O 0.9313(16) -0.0812(11) 0.3186(16) 0.036(5) Uani 0.50 1 d PU . 1
O6B O 1.1454(18) 0.1145(12) 0.5473(18) 0.046(5) Uani 0.50 1 d PU . 2
O7B O 1.0393(16) 0.1372(11) 0.5777(16) 0.040(4) Uani 0.50 1 d PU . 2
O8B O 0.9353(16) 0.1273(11) 0.4092(15) 0.038(4) Uani 0.50 1 d PU . 2
O10B O 0.8725(16) 0.1009(11) 0.5219(15) 0.038(4) Uani 0.50 1 d PU . 2
O16B O 1.1712(18) 0.0322(11) 0.4498(17) 0.044(5) Uani 0.50 1 d PU . 2
O19B O 0.9155(17) -0.0807(11) 0.2713(15) 0.035(5) Uani 0.50 1 d PU . 2
O9 O 1.0580(11) 0.1127(6) 0.3808(8) 0.079(5) Uani 1 1 d . . .
O11 O 0.9093(10) 0.0469(6) 0.6515(13) 0.090(6) Uani 1 1 d . . .
O12 O 0.9464(8) 0.1643(6) 0.6814(9) 0.059(4) Uani 1 1 d . . .
O13 O 0.7613(10) 0.0357(5) 0.4195(10) 0.065(4) Uani 1 1 d . . .
O14 O 0.8211(9) 0.0633(6) 0.3072(9) 0.058(4) Uani 1 1 d . . .
O15 O 0.7373(11) 0.1494(6) 0.3563(11) 0.075(5) Uani 1 1 d . . .
O17 O 0.9571(9) 0.0310(6) 0.2783(13) 0.081(6) Uani 1 1 d . . .
O18 O 1.1224(9) 0.0559(8) 0.2749(9) 0.079(5) Uani 1 1 d . . .
O20 O 0.7833(10) -0.0475(5) 0.3245(10) 0.064(4) Uani 1 1 d . . .
O21 O 0.7892(12) -0.0165(7) 0.1734(8) 0.089(6) Uani 1 1 d . . .
O22 O 0.6677(9) -0.0688(7) 0.3956(10) 0.078(5) Uani 1 1 d . . .
O1W O 1.1244(10) 0.3983(6) 0.4338(9) 0.060(4) Uani 1 1 d . . .

loop_
_atom_site_aniso_label
_atom_site_aniso_U_11
_atom_site_aniso_U_22
_atom_site_aniso_U_33
_atom_site_aniso_U_23
_atom_site_aniso_U_13
_atom_site_aniso_U_12
W1 0.0726(6) 0.0509(5) 0.0424(5) 0.0084(4) 0.0132(4) -0.0235(5)
W2 0.0497(5) 0.0711(6) 0.0514(5) -0.0214(5) 0.0288(4) -0.0160(5)
W3 0.0271(4) 0.0659(5) 0.0401(4) 0.0146(4) 0.0069(3) 0.0014(4)
W4 0.0628(6) 0.0535(5) 0.0468(5) 0.0102(4) 0.0343(4) 0.0027(4)
W5 0.0294(4) 0.0530(5) 0.0284(4) 0.0013(4) 0.0055(3) 0.0024(4)
W6 0.0271(4) 0.0436(4) 0.0440(4) 0.0033(4) 0.0063(3) 0.0007(3)
Si1 0.0027(12) 0.0016(12) 0.0047(12) 0.0005(9) 0.0014(9) -0.0005(9)
Co1 0.0329(13) 0.0498(15) 0.0396(14) -0.0003(12) 0.0087(11) 0.0033(12)
C1A 0.076(8) 0.080(8) 0.076(9) -0.007(6) 0.030(6) 0.005(6)
N3A 0.076(8) 0.082(8) 0.077(9) -0.004(6) 0.032(6) 0.007(6)
C1B 0.075(8) 0.081(9) 0.077(9) -0.005(6) 0.031(6) 0.005(6)
N3B 0.076(8) 0.084(8) 0.077(9) -0.004(6) 0.032(6) 0.007(6)
C2 0.049(13) 0.056(13) 0.056(13) 0.014(11) 0.014(11) 0.023(11)
C3 0.085(11) 0.094(11) 0.089(11) 0.013(9) 0.032(8) -0.001(8)
C4 0.060(15) 0.053(13) 0.053(13) -0.002(11) 0.011(12) 0.007(11)
C5 0.045(13) 0.13(2) 0.052(14) 0.037(15) 0.014(12) 0.018(14)
C6 0.038(12) 0.097(19) 0.085(18) -0.014(15) 0.017(12) -0.016(13)
C7 0.038(12) 0.090(17) 0.037(11) 0.000(11) 0.000(10) -0.022(12)
C8 0.029(12) 0.11(2) 0.082(18) 0.022(16) -0.006(12) -0.011(13)
C9 0.058(15) 0.090(18) 0.089(19) 0.003(16) 0.029(15) -0.037(14)
C10 0.029(10) 0.090(17) 0.054(13) 0.006(12) 0.012(10) -0.017(11)
C11A 0.063(6) 0.066(7) 0.066(6) -0.001(5) 0.027(5) 0.001(5)
C12A 0.064(6) 0.066(7) 0.066(6) 0.000(5) 0.026(5) 0.001(5)
C14A 0.065(6) 0.068(7) 0.067(6) -0.001(5) 0.027(5) 0.002(5)
C15A 0.064(6) 0.067(7) 0.066(6) -0.001(5) 0.027(5) 0.002(5)
C11B 0.063(6) 0.066(7) 0.065(6) -0.001(5) 0.027(5) 0.002(5)
C12B 0.063(6) 0.066(6) 0.065(6) -0.001(5) 0.027(5) 0.002(5)
C14B 0.063(6) 0.066(6) 0.066(6) -0.001(5) 0.027(5) 0.001(5)
C15B 0.064(6) 0.065(7) 0.066(6) -0.001(5) 0.027(5) 0.002(5)
C13 0.072(16) 0.069(15) 0.033(11) -0.031(11) -0.013(11) 0.011(13)
C16 0.066(15) 0.11(2) 0.049(14) 0.008(14) 0.004(12) 0.034(15)
C17 0.067(15) 0.063(15) 0.079(17) 0.012(14) 0.029(14) -0.033(13)
C18 0.12(3) 0.12(2) 0.068(19) -0.010(18) 0.039(19) -0.05(2)
C19 0.058(9) 0.065(9) 0.058(9) -0.002(8) 0.015(7) 0.003(8)
C20 0.069(17) 0.080(19) 0.086(19) -0.005(15) 0.041(15) 0.001(14)
C21 0.060(15) 0.085(18) 0.065(16) -0.012(14) 0.012(13) -0.015(13)
C22 0.039(12) 0.087(17) 0.057(14) -0.009(13) 0.012(11) 0.013(12)
C23 0.075(18) 0.081(18) 0.084(18) -0.049(15) 0.018(15) -0.032(15)
C24 0.082(19) 0.062(16) 0.13(2) -0.052(17) 0.045(18) -0.009(14)
C25 0.056(14) 0.056(13) 0.067(15) -0.010(12) 0.022(12) 0.001(11)
C26 0.074(16) 0.072(15) 0.076(16) -0.029(13) 0.051(14) -0.007(13)
C27 0.054(15) 0.11(2) 0.062(15) -0.036(15) 0.006(12) -0.015(14)
C28 0.070(15) 0.049(13) 0.063(14) -0.002(12) 0.031(12) 0.011(12)
C29A 0.068(8) 0.067(9) 0.067(9) 0.001(6) 0.027(6) -0.001(6)
C30A 0.066(8) 0.068(9) 0.068(9) 0.003(6) 0.028(6) -0.003(6)
C29B 0.067(8) 0.065(9) 0.065(9) 0.000(6) 0.029(6) 0.003(6)
C30B 0.066(8) 0.064(9) 0.066(9) 0.000(6) 0.028(6) 0.001(6)
C31 0.044(11) 0.064(13) 0.049(12) 0.003(11) 0.024(10) -0.017(11)
C32 0.09(2) 0.079(18) 0.062(16) 0.014(14) 0.003(15) -0.031(16)
C33 0.11(2) 0.070(18) 0.13(3) 0.017(18) 0.05(2) -0.034(17)
C34 0.048(12) 0.063(14) 0.043(12) 0.001(11) 0.007(10) 0.002(11)
C35 0.069(15) 0.052(13) 0.051(13) 0.012(11) 0.029(12) 0.015(12)
C36 0.076(15) 0.044(12) 0.024(9) -0.010(9) 0.020(10) -0.032(11)
C37 0.050(13) 0.041(11) 0.070(15) 0.014(11) 0.022(11) 0.007(10)
C38 0.047(12) 0.049(13) 0.059(14) 0.009(11) -0.001(11) 0.002(10)
C39 0.065(16) 0.09(2) 0.079(18) 0.013(16) 0.007(14) -0.001(15)
C40 0.035(12) 0.071(15) 0.088(18) 0.011(14) 0.003(12) 0.000(11)
C41 0.049(15) 0.10(2) 0.12(2) -0.002(19) 0.001(16) -0.031(15)
C42 0.069(17) 0.079(18) 0.09(2) -0.003(16) 0.015(16) -0.020(14)
C43 0.031(10) 0.070(16) 0.091(19) -0.026(13) 0.035(11) -0.012(11)
C44 0.10(2) 0.11(2) 0.081(18) -0.032(17) 0.042(16) -0.073(18)
C45 0.096(12) 0.101(12) 0.097(12) -0.003(9) 0.039(9) -0.017(9)
N1 0.061(11) 0.068(12) 0.033(9) -0.010(9) -0.007(9) 0.013(10)
N2 0.026(9) 0.076(13) 0.083(14) 0.028(11) -0.010(9) 0.000(9)
N4 0.075(16) 0.12(2) 0.12(2) -0.014(18) 0.038(16) -0.038(14)
N5 0.093(17) 0.073(14) 0.068(15) -0.011(12) 0.023(13) -0.011(12)
N6 0.061(13) 0.057(12) 0.051(11) -0.010(9) -0.001(10) -0.002(10)
N7 0.048(11) 0.080(13) 0.052(11) -0.006(10) 0.020(9) 0.007(10)
N8 0.046(11) 0.082(14) 0.049(11) -0.012(10) 0.011(9) -0.012(10)
N9 0.085(16) 0.081(16) 0.071(15) -0.016(13) 0.009(13) -0.019(13)
N10 0.052(10) 0.038(9) 0.044(9) 0.017(8) 0.018(8) 0.001(8)
N11 0.093(15) 0.058(12) 0.038(10) -0.013(9) 0.026(10) -0.015(11)
N12 0.051(10) 0.052(10) 0.038(9) 0.006(8) 0.015(8) -0.008(9)
N13 0.034(8) 0.045(9) 0.044(9) 0.005(8) 0.003(7) 0.001(8)
N14 0.052(11) 0.066(12) 0.061(12) 0.015(10) 0.006(10) 0.001(10)
N15 0.041(11) 0.075(13) 0.096(15) 0.021(12) 0.031(11) 0.018(10)
O1 0.062(16) 0.036(13) 0.011(10) 0.010(10) 0.006(11) 0.001(12)
O2 0.030(12) 0.035(13) 0.022(11) -0.003(10) -0.001(10) -0.010(10)
O3 0.023(11) 0.059(15) 0.024(11) -0.024(11) 0.011(9) -0.012(11)
O4 0.029(5) 0.029(5) 0.029(5) 0.0000(10) 0.012(2) -0.0002(10)
O5 0.044(7) 0.039(7) 0.056(8) 0.019(6) 0.009(7) -0.001(6)
O6A 0.043(7) 0.043(6) 0.045(6) 0.002(5) 0.021(5) 0.000(6)
O7A 0.037(5) 0.039(6) 0.039(5) 0.004(5) 0.017(4) -0.001(5)
O8A 0.039(5) 0.038(6) 0.042(5) 0.004(5) 0.016(4) -0.005(5)
O10A 0.038(5) 0.038(6) 0.040(5) 0.002(5) 0.016(4) -0.002(5)
O16A 0.045(7) 0.046(6) 0.044(6) 0.000(5) 0.019(5) 0.001(6)
O19A 0.033(7) 0.033(7) 0.033(8) 0.004(7) 0.008(7) 0.007(6)
O6B 0.044(7) 0.044(6) 0.046(6) 0.001(5) 0.016(5) 0.002(6)
O7B 0.039(5) 0.040(6) 0.041(5) 0.003(5) 0.019(4) -0.001(5)
O8B 0.037(5) 0.039(6) 0.039(5) 0.004(5) 0.018(4) -0.003(5)
O10B 0.037(5) 0.039(6) 0.039(5) 0.004(5) 0.018(4) -0.003(5)
O16B 0.043(7) 0.042(6) 0.043(6) 0.002(5) 0.016(5) 0.001(6)
O19B 0.040(8) 0.034(7) 0.028(8) -0.005(7) 0.012(7) 0.002(6)
O9 0.098(12) 0.072(10) 0.028(7) 0.008(7) -0.010(8) 0.039(9)
O11 0.062(10) 0.037(8) 0.161(18) 0.007(10) 0.038(11) 0.002(7)
O12 0.037(7) 0.066(9) 0.062(9) -0.009(7) 0.009(7) 0.015(7)
O13 0.075(10) 0.040(8) 0.079(11) 0.011(7) 0.033(9) -0.004(7)
O14 0.063(9) 0.049(8) 0.082(10) 0.012(8) 0.050(8) 0.007(7)
O15 0.087(11) 0.059(9) 0.102(12) 0.033(9) 0.063(10) 0.037(8)
O17 0.043(8) 0.049(8) 0.172(18) -0.014(10) 0.064(10) -0.008(7)
O18 0.044(8) 0.144(15) 0.048(9) 0.048(10) 0.018(7) 0.002(9)
O20 0.079(10) 0.041(8) 0.106(12) 0.008(8) 0.072(10) 0.007(7)
O21 0.118(14) 0.088(12) 0.029(8) -0.003(8) 0.002(8) -0.040(10)
O22 0.042(8) 0.108(12) 0.092(12) -0.044(10) 0.037(8) -0.039(8)
O1W 0.073(10) 0.058(9) 0.055(9) -0.004(7) 0.032(8) -0.006(7)

loop_
_atom_type_symbol
_atom_type_description
_atom_type_scat_dispersion_real
_atom_type_scat_dispersion_imag
_atom_type_scat_source
C C 0.0033 0.0016 'International Tables Vol C Tables 4.2.6.8 and 6.1.1.4'
H H 0.0000 0.0000 'International Tables Vol C Tables 4.2.6.8 and 6.1.1.4'
O O 0.0106 0.0060 'International Tables Vol C Tables 4.2.6.8 and 6.1.1.4'
N N 0.0061 0.0033 'International Tables Vol C Tables 4.2.6.8 and 6.1.1.4'
W W -0.8490 6.8722 'International Tables Vol C Tables 4.2.6.8 and 6.1.1.4'
Co Co 0.3494 0.9721 'International Tables Vol C Tables 4.2.6.8 and 6.1.1.4'
Si Si 0.0817 0.0704 'International Tables Vol C Tables 4.2.6.8 and 6.1.1.4'

loop_
_geom_angle_atom_site_label_1
_geom_angle_atom_site_label_2
_geom_angle_atom_site_label_3
_geom_angle
_geom_angle_site_symmetry_1
_geom_angle_site_symmetry_3
O5 W1 O6B 108.1(10) . .
O5 W1 O8B 112.4(9) . .
O6B W1 O8B 139.4(12) . .
O5 W1 O7B 109.9(9) . .
O6B W1 O7B 72.1(13) . .
O8B W1 O7B 96.4(11) . .
O5 W1 O9 100.3(7) . .
O6B W1 O9 92.8(11) . .
O8B W1 O9 77.3(10) . .
O7B W1 O9 149.1(9) . .
O5 W1 O7A 90.6(8) . .
O6B W1 O7A 89.8(12) . .
O8B W1 O7A 92.7(11) . .
O7B W1 O7A 23.1(8) . .
O9 W1 O7A 167.4(9) . .
O5 W1 O8A 90.2(8) . .
O6B W1 O8A 160.0(12) . .
O8B W1 O8A 24.7(8) . .
O7B W1 O8A 94.5(11) . .
O9 W1 O8A 91.6(9) . .
O7A W1 O8A 81.9(10) . .
O5 W1 O6A 92.9(8) . .
O6B W1 O6A 18.3(12) . .
O8B W1 O6A 151.4(11) . .
O7B W1 O6A 86.7(11) . .
O9 W1 O6A 85.5(9) . .
O7A W1 O6A 100.4(10) . .
O8A W1 O6A 176.1(10) . .
O5 W1 O4 153.3(7) . 3_756
O6B W1 O4 89.5(11) . 3_756
O8B W1 O4 54.3(9) . 3_756
O7B W1 O4 55.6(9) . 3_756
O9 W1 O4 98.7(8) . 3_756
O7A W1 O4 69.0(9) . 3_756
O8A W1 O4 70.6(8) . 3_756
O6A W1 O4 107.2(9) . 3_756
O5 W1 O1 154.7(8) . .
O6B W1 O1 56.5(10) . .
O8B W1 O1 84.5(10) . .
O7B W1 O1 85.6(10) . .
O9 W1 O1 63.8(7) . .
O7A W1 O1 108.0(9) . .
O8A W1 O1 109.0(9) . .
O6A W1 O1 67.4(9) . .
O4 W1 O1 52.0(8) 3_756 .
O12 W2 O19A 109.3(9) . 3_756
O12 W2 O10B 114.3(9) . .
O19A W2 O10B 136.1(12) 3_756 .
O12 W2 O11 103.6(8) . .
O19A W2 O11 92.0(10) 3_756 .
O10B W2 O11 83.1(10) . .
O12 W2 O7B 108.4(10) . .
O19A W2 O7B 70.1(12) 3_756 .
O10B W2 O7B 91.0(11) . .
O11 W2 O7B 146.9(10) . .
O12 W2 O7A 88.0(9) . .
O19A W2 O7A 87.8(11) 3_756 .
O10B W2 O7A 88.5(10) . .
O11 W2 O7A 167.7(10) . .
O7B W2 O7A 23.7(8) . .
O12 W2 O10A 89.8(8) . .
O19A W2 O10A 157.8(12) 3_756 .
O10B W2 O10A 25.2(9) . .
O11 W2 O10A 94.4(9) . .
O7B W2 O10A 93.7(10) . .
O7A W2 O10A 81.6(10) . .
O12 W2 O19B 94.1(8) . 3_756
O19A W2 O19B 18.4(11) 3_756 3_756
O10B W2 O19B 151.2(11) . 3_756
O11 W2 O19B 85.6(9) . 3_756
O7B W2 O19B 84.2(10) . 3_756
O7A W2 O19B 97.7(10) . 3_756
O10A W2 O19B 176.0(10) . 3_756
O12 W2 O4 151.7(7) . 3_756
O19A W2 O4 87.2(10) 3_756 3_756
O10B W2 O4 50.9(10) . 3_756
O11 W2 O4 98.4(8) . 3_756
O7B W2 O4 54.7(9) . 3_756
O7A W2 O4 69.3(9) . 3_756
O10A W2 O4 70.8(9) . 3_756
O19B W2 O4 105.2(8) 3_756 3_756
O12 W2 O3 158.6(7) . .
O19A W2 O3 55.8(9) 3_756 .
O10B W2 O3 83.3(9) . .
O11 W2 O3 65.0(8) . .
O7B W2 O3 82.0(10) . .
O7A W2 O3 105.2(9) . .
O10A W2 O3 108.4(8) . .
O19B W2 O3 67.9(8) 3_756 .
O4 W2 O3 49.2(7) 3_756 .
O15 W3 O10B 115.7(10) . .
O15 W3 O14 101.3(7) . .
O10B W3 O14 142.8(9) . .
O15 W3 O13 102.7(7) . .
O10B W3 O13 80.6(8) . .
O14 W3 O13 87.6(6) . .
O15 W3 O8B 114.9(9) . .
O10B W3 O8B 88.0(10) . .
O14 W3 O8B 79.8(9) . .
O13 W3 O8B 141.9(9) . .
O15 W3 O8A 91.2(9) . .
O10B W3 O8A 89.9(10) . .
O14 W3 O8A 93.6(9) . .
O13 W3 O8A 165.5(8) . .
O8B W3 O8A 25.7(8) . .
O15 W3 O10A 91.5(9) . .
O10B W3 O10A 25.0(8) . .
O14 W3 O10A 166.9(8) . .
O13 W3 O10A 92.0(8) . .
O8B W3 O10A 92.7(10) . .
O8A W3 O10A 83.6(10) . .
O15 W3 O4 154.2(8) . 3_756
O10B W3 O4 49.2(9) . 3_756
O14 W3 O4 97.6(7) . 3_756
O13 W3 O4 95.5(7) . 3_756
O8B W3 O4 51.6(9) . 3_756
O8A W3 O4 70.1(8) . 3_756
O10A W3 O4 69.4(9) . 3_756
O15 W3 O2 157.1(7) . .
O10B W3 O2 81.6(9) . .
O14 W3 O2 61.6(6) . .
O13 W3 O2 63.8(7) . .
O8B W3 O2 78.6(9) . .
O8A W3 O2 104.2(9) . .
O10A W3 O2 106.7(8) . .
O4 W3 O2 48.7(6) 3_756 .
O18 W4 O16B 110.1(11) . .
O18 W4 O9 101.7(8) . .
O16B W4 O9 87.3(10) . .
O18 W4 O17 101.9(7) . .
O16B W4 O17 147.9(11) . .
O9 W4 O17 87.4(6) . .
O18 W4 O11 101.4(9) . 3_756
O16B W4 O11 84.0(10) . 3_756
O9 W4 O11 157.0(8) . 3_756
O17 W4 O11 88.7(6) . 3_756
O18 W4 O16A 92.2(9) . .
O16B W4 O16A 18.1(12) . .
O9 W4 O16A 89.1(8) . .
O17 W4 O16A 165.9(10) . .
O11 W4 O16A 89.3(9) 3_756 .
O18 W4 O1 156.2(8) . .
O16B W4 O1 51.8(11) . .
O9 W4 O1 65.6(7) . .
O17 W4 O1 97.6(8) . .
O11 W4 O1 92.5(8) 3_756 .
O16A W4 O1 68.6(10) . .
O18 W4 O3 157.4(7) . 3_756
O16B W4 O3 87.5(11) . 3_756
O9 W4 O3 92.9(8) . 3_756
O17 W4 O3 61.2(7) . 3_756
O11 W4 O3 65.5(8) 3_756 3_756
O16A W4 O3 105.4(9) . 3_756
O1 W4 O3 46.4(7) . 3_756
O21 W5 O17 102.1(8) . .
O21 W5 O14 102.7(8) . .
O17 W5 O14 86.2(6) . .
O21 W5 O19B 88.3(10) . .
O17 W5 O19B 87.3(9) . .
O14 W5 O19B 168.1(8) . .
O21 W5 O20 99.5(8) . .
O17 W5 O20 158.3(8) . .
O14 W5 O20 87.9(6) . .
O19B W5 O20 94.5(9) . .
O21 W5 O19A 109.2(9) . .
O17 W5 O19A 90.0(9) . .
O14 W5 O19A 147.9(8) . .
O19B W5 O19A 22.1(8) . .
O20 W5 O19A 83.9(9) . .
O21 W5 O3 158.4(9) . 3_756
O17 W5 O3 63.4(8) . 3_756
O14 W5 O3 92.6(7) . 3_756
O19B W5 O3 75.6(9) . 3_756
O20 W5 O3 96.0(8) . 3_756
O19A W5 O3 57.6(9) . 3_756
O21 W5 O2 160.5(9) . .
O17 W5 O2 92.8(8) . .
O14 W5 O2 65.5(7) . .
O19B W5 O2 104.9(9) . .
O20 W5 O2 65.8(7) . .
O19A W5 O2 82.8(9) . .
O3 W5 O2 41.0(8) 3_756 .
O22 W6 O13 103.8(7) . .
O22 W6 O16B 113.2(11) . 3_756
O13 W6 O16B 86.4(9) . 3_756
O22 W6 O20 98.4(7) . .
O13 W6 O20 88.4(6) . .
O16B W6 O20 148.3(10) 3_756 .
O22 W6 O6A 89.8(10) . 3_756
O13 W6 O6A 166.3(9) . 3_756
O16B W6 O6A 86.6(12) 3_756 3_756
O20 W6 O6A 91.3(10) . 3_756
O22 W6 O16A 91.2(10) . 3_756
O13 W6 O16A 91.2(9) . 3_756
O16B W6 O16A 22.1(9) 3_756 3_756
O20 W6 O16A 170.3(9) . 3_756
O6A W6 O16A 86.8(12) 3_756 3_756
O22 W6 O6B 109.1(10) . 3_756
O13 W6 O6B 146.5(9) . 3_756
O16B W6 O6B 86.8(11) 3_756 3_756
O20 W6 O6B 80.5(10) . 3_756
O6A W6 O6B 21.0(10) 3_756 3_756
O16A W6 O6B 94.7(12) 3_756 3_756
O22 W6 O1 158.4(8) . 3_756
O13 W6 O1 92.6(7) . 3_756
O16B W6 O1 53.0(10) 3_756 3_756
O20 W6 O1 96.1(7) . 3_756
O6A W6 O1 73.8(9) 3_756 3_756
O16A W6 O1 74.2(10) 3_756 3_756
O6B W6 O1 57.8(9) 3_756 3_756
O22 W6 O2 157.3(8) . .
O13 W6 O2 65.6(7) . .
O16B W6 O2 86.8(10) 3_756 .
O20 W6 O2 62.7(6) . .
O6A W6 O2 102.3(10) 3_756 .
O16A W6 O2 108.4(9) 3_756 .
O6B W6 O2 81.3(10) 3_756 .
O1 W6 O2 43.8(7) 3_756 .
O2 Si1 O2 180.000(3) 3_756 .
O2 Si1 O3 62.1(11) 3_756 .
O2 Si1 O3 117.9(11) . .
O2 Si1 O3 117.9(11) 3_756 3_756
O2 Si1 O3 62.1(11) . 3_756
O3 Si1 O3 180.000(3) . 3_756
O2 Si1 O1 112.5(10) 3_756 3_756
O2 Si1 O1 67.5(11) . 3_756
O3 Si1 O1 71.3(10) . 3_756
O3 Si1 O1 108.7(10) 3_756 3_756
O2 Si1 O1 67.5(10) 3_756 .
O2 Si1 O1 112.5(10) . .
O3 Si1 O1 108.7(10) . .
O3 Si1 O1 71.3(10) 3_756 .
O1 Si1 O1 180.0(11) 3_756 .
O2 Si1 O4 74.8(10) 3_756 .
O2 Si1 O4 105.2(10) . .
O3 Si1 O4 107.0(11) . .
O3 Si1 O4 73.0(11) 3_756 .
O1 Si1 O4 75.6(11) 3_756 .
O1 Si1 O4 104.4(11) . .
O2 Si1 O4 105.2(10) 3_756 3_756
O2 Si1 O4 74.8(10) . 3_756
O3 Si1 O4 73.0(11) . 3_756
O3 Si1 O4 107.0(11) 3_756 3_756
O1 Si1 O4 104.4(11) 3_756 3_756
O1 Si1 O4 75.6(11) . 3_756
O4 Si1 O4 180.000(4) . 3_756
N10 Co1 N1 96.3(7) 1_655 .
N10 Co1 O1W 88.0(6) 1_655 .
N1 Co1 O1W 93.9(6) . .
N10 Co1 N7 177.2(7) 1_655 .
N1 Co1 N7 84.9(7) . .
O1W Co1 N7 89.3(7) . .
N10 Co1 N13 89.1(6) 1_655 .
N1 Co1 N13 170.7(7) . .
O1W Co1 N13 93.8(6) . .
N7 Co1 N13 90.1(7) . .
N10 Co1 O5 87.6(6) 1_655 .
N1 Co1 O5 86.4(6) . .
O1W Co1 O5 175.6(6) . .
N7 Co1 O5 95.1(7) . .
N13 Co1 O5 86.3(5) . .
N3A C1A N1 118(5) . .
N3A C1A C2 78(3) . .
N3A C1A H1A 121.0 . .
N1 C1A H1A 121.0 . .
C2 C1A H1A 161.2 . .
C1A N3A N2 102(4) . .
N1 C1B N3B 106(2) . .
N1 C1B H1B 127.1 . .
N3B C1B H1B 127.1 . .
N2 N3B C1B 104(4) . .
N1 C2 N2 113.3(19) . .
N2 C2 C1A 72(2) . .
N1 C2 H2 123.4 . .
N2 C2 H2 123.4 . .
C1A C2 H2 163.8 . .
N2 C3 C4 108.5(19) . .
N2 C3 H3A 110.0 . .
C4 C3 H3A 110.0 . .
N2 C3 H3B 110.0 . .
C4 C3 H3B 110.0 . .
H3A C3 H3B 108.4 . .
C5 C4 C9 120(2) . .
C5 C4 C3 119(2) . .
C9 C4 C3 120(2) . .
C4 C5 C6 117(2) . .
C4 C5 H5 121.4 . .
C6 C5 H5 121.4 . .
C7 C6 C5 123(3) . .
C7 C6 H6 118.5 . .
C5 C6 H6 118.5 . .
C6 C7 C8 117(2) . .
C6 C7 C10 122(2) . .
C8 C7 C10 121(2) . .
C9 C8 C7 121(2) . .
C9 C8 H8 119.7 . .
C7 C8 H8 119.7 . .
C8 C9 C4 122(3) . .
C8 C9 H9 118.9 . .
C4 C9 H9 118.9 . .
C15B C10 C11B 121(3) . .
C15B C10 C11A 112(3) . .
C11B C10 C15A 102(3) . .
C11A C10 C15A 112(3) . .
C15B C10 C7 117(3) . .
C11B C10 C7 122(2) . .
C11A C10 C7 124(3) . .
C15A C10 C7 124(3) . .
C12A C11A C10 125(5) . .
C12A C11A H11A 117.3 . .
C10 C11A H11A 117.3 . .
C11A C12A C13 116(5) . .
C11A C12A H12A 122.2 . .
C13 C12A H12A 122.2 . .
C13 C14A C15A 111(4) . .
C13 C14A H14A 124.5 . .
C15A C14A H14A 124.5 . .
C14A C15A C10 130(4) . .
C14A C15A H15A 115.2 . .
C10 C15A H15A 115.2 . .
C12B C11B C10 118(4) . .
C12B C11B H11B 121.1 . .
C10 C11B H11B 121.1 . .
C13 C12B C11B 128(5) . .
C13 C12B H12B 116.0 . .
C11B C12B H12B 116.0 . .
C15B C14B C13 121(4) . .
C15B C14B H14B 119.7 . .
C13 C14B H14B 119.7 . .
C14B C15B C10 119(4) . .
C14B C15B H15B 120.7 . .
C10 C15B H15B 120.7 . .
C12B C13 C14A 107(3) . .
C14A C13 C12A 123(3) . .
C12B C13 C16 122(3) . .
C14A C13 C16 111(3) . .
C12A C13 C16 123(3) . .
C12B C13 C14B 114(3) . .
C12A C13 C14B 110(3) . .
C16 C13 C14B 123(3) . .
C13 C16 N6 110.7(19) . .
C13 C16 H16A 109.5 . .
N6 C16 H16A 109.5 . .
C13 C16 H16B 109.5 . .
N6 C16 H16B 109.5 . .
H16A C16 H16B 108.1 . .
N6 C17 N5 112(2) . .
N6 C17 C18 72.1(17) . .
N6 C17 H17 124.1 . .
N5 C17 H17 124.1 . .
C18 C17 H17 163.9 . .
N4 C18 N5 114(3) . .
N4 C18 C17 73.8(19) . .
N4 C18 H18 123.1 . .
N5 C18 H18 123.1 . .
C17 C18 H18 163.1 . .
N7 C19 N8 111(2) . .
N7 C19 H19 124.3 . .
N8 C19 H19 124.3 . .
N9 C20 N7 113(3) . .
N9 C20 H20 123.4 . .
N7 C20 H20 123.4 . .
N8 C21 C22 112(2) . .
N8 C21 H21A 109.3 . .
C22 C21 H21A 109.3 . .
N8 C21 H21B 109.3 . .
C22 C21 H21B 109.3 . .
H21A C21 H21B 108.0 . .
C27 C22 C23 118(2) . .
C27 C22 C21 122(2) . .
C23 C22 C21 120(2) . .
C22 C23 C24 119(2) . .
C22 C23 H23 120.4 . .
C24 C23 H23 120.4 . .
C25 C24 C23 120(2) . .
C25 C24 H24 119.9 . .
C23 C24 H24 119.9 . .
C24 C25 C26 120(2) . .
C24 C25 C28 119(2) . .
C26 C25 C28 121(2) . .
C25 C26 C27 119(2) . .
C25 C26 H26 120.6 . .
C27 C26 H26 120.6 . .
C22 C27 C26 123(2) . .
C22 C27 H27 118.3 . .
C26 C27 H27 118.3 . .
C33 C28 C29A 117(3) . .
C33 C28 C29B 113(3) . .
C33 C28 C25 124(2) . .
C29A C28 C25 115(3) . .
C29B C28 C25 121(3) . .
C30A C29A C28 114(4) . .
C30A C29A H29A 123.0 . .
C28 C29A H29A 123.0 . .
C29A C30A C31 127(5) . .
C29A C30A H30A 116.5 . .
C31 C30A H30A 116.5 . .
C30B C29B C28 121(4) . .
C30B C29B H29B 119.5 . .
C28 C29B H29B 119.5 . .
C29B C30B C31 120(4) . .
C29B C30B H30B 120.1 . .
C31 C30B H30B 120.1 . .
C32 C31 C30A 112(3) . .
C32 C31 C30B 116(3) . .
C32 C31 C34 124(2) . .
C30A C31 C34 121(3) . .
C30B C31 C34 118(3) . .
C31 C32 C33 120(2) . .
C31 C32 H32 119.9 . .
C33 C32 H32 119.9 . .
C28 C33 C32 124(2) . .
C28 C33 H33 117.9 . .
C32 C33 H33 117.9 . .
N12 C34 C31 114.2(17) . .
N12 C34 H34A 108.7 . .
C31 C34 H34A 108.7 . .
N12 C34 H34B 108.7 . .
C31 C34 H34B 108.7 . .
H34A C34 H34B 107.6 . .
N10 C35 N12 114(2) . .
N12 C35 C36 71.7(14) . .
N10 C35 H35 122.9 . .
N12 C35 H35 122.9 . .
C36 C35 H35 165.3 . .
N11 C36 N10 116.5(17) . .
N11 C36 C35 77.6(14) . .
N11 C36 H36 121.8 . .
N10 C36 H36 121.8 . .
C35 C36 H36 160.6 . .
N13 C37 N15 114.7(19) . .
N13 C37 H37 122.7 . .
N15 C37 H37 122.7 . .
N14 C38 N13 109(2) . .
N14 C38 H38 125.5 . .
N13 C38 H38 125.5 . .
N14 C39 C40 111.5(19) . .
N14 C39 H39A 109.3 . .
C40 C39 H39A 109.3 . .
N14 C39 H39B 109.3 . .
C40 C39 H39B 109.3 . .
H39A C39 H39B 108.0 . .
C45 C40 C41 113(3) . .
C45 C40 C39 125(2) . .
C41 C40 C39 121(3) . .
C42 C41 C40 123(3) . .
C42 C41 H41 118.6 . .
C40 C41 H41 118.6 . .
C41 C42 C43 123(2) . .
C41 C42 H42 118.3 . .
C43 C42 H42 118.3 . .
C44 C43 C43 124(3) . 3_866
C44 C43 C42 112(2) . .
C43 C43 C42 124(3) 3_866 .
C45 C44 C43 122(3) . .
C45 C44 H44 119.2 . .
C43 C44 H44 119.2 . .
C44 C45 C40 126(3) . .
C44 C45 H45 116.9 . .
C40 C45 H45 116.9 . .
C2 N1 C1A 98(3) . .
C2 N1 C1B 104(2) . .
C2 N1 Co1 132.9(14) . .
C1A N1 Co1 129(3) . .
C1B N1 Co1 120.8(17) . .
N3B N2 C2 111(3) . .
N3A N2 C2 108(3) . .
N3B N2 C3 120(3) . .
N3A N2 C3 125(3) . .
C2 N2 C3 127(2) . .
N6 N4 C18 104(2) . .
C18 N5 C17 100(2) . .
C17 N6 N4 110(2) . .
C17 N6 C16 131(3) . .
N4 N6 C16 119(2) . .
C19 N7 C20 104(2) . .
C19 N7 Co1 126.8(18) . .
C20 N7 Co1 124.7(19) . .
C19 N8 N9 110(2) . .
C19 N8 C21 130(2) . .
N9 N8 C21 120(2) . .
C20 N9 N8 102(2) . .
C35 N10 C36 98.7(18) . .
C35 N10 Co1 127.6(15) . 1_455
C36 N10 Co1 133.0(13) . 1_455
C36 N11 N12 103.7(17) . .
C35 N12 N11 106.9(19) . .
C35 N12 C34 132.1(19) . .
N11 N12 C34 120.9(19) . .
C38 N13 C37 104.4(16) . .
C38 N13 Co1 125.8(13) . .
C37 N13 Co1 127.7(13) . .
C38 N14 N15 111.9(17) . .
C38 N14 C39 127(2) . .
N15 N14 C39 118(2) . .
C37 N15 N14 99.8(17) . .
Si1 O1 O2 53.8(9) . 3_756
Si1 O1 W6 127.2(10) . 3_756
O2 O1 W6 73.5(10) 3_756 3_756
Si1 O1 W4 120.9(10) . .
O2 O1 W4 141.8(14) 3_756 .
W6 O1 W4 98.3(10) 3_756 .
Si1 O1 W1 114.3(13) . .
O2 O1 W1 124.5(13) 3_756 .
W6 O1 W1 95.7(8) 3_756 .
W4 O1 W1 93.0(7) . .
Si1 O2 O3 60.3(10) . 3_756
Si1 O2 O1 58.8(10) . 3_756
O3 O2 O1 101.4(16) 3_756 3_756
Si1 O2 W5 129.4(14) . .
O3 O2 W5 69.1(11) 3_756 .
O1 O2 W5 136.5(13) 3_756 .
Si1 O2 W6 121.5(12) . .
O3 O2 W6 137.3(14) 3_756 .
O1 O2 W6 62.7(11) 3_756 .
W5 O2 W6 94.8(6) . .
Si1 O2 W3 118.8(10) . .
O3 O2 W3 129.1(14) 3_756 .
O1 O2 W3 121.4(14) 3_756 .
W5 O2 W3 93.1(7) . .
W6 O2 W3 89.5(7) . .
Si1 O3 O2 57.6(10) . 3_756
Si1 O3 W5 127.5(12) . 3_756
O2 O3 W5 69.9(10) 3_756 3_756
Si1 O3 W4 121.5(10) . 3_756
O2 O3 W4 136.2(15) 3_756 3_756
W5 O3 W4 96.1(8) 3_756 3_756
Si1 O3 W2 117.8(12) . .
O2 O3 W2 130.1(14) 3_756 .
W5 O3 W2 94.4(7) 3_756 .
W4 O3 W2 91.1(7) 3_756 .
Si1 O4 O10B 128.4(14) . 3_756
Si1 O4 W1 118.0(11) . 3_756
O10B O4 W1 113.5(12) 3_756 3_756
Si1 O4 W2 119.8(10) . 3_756
O10B O4 W2 49.2(9) 3_756 3_756
W1 O4 W2 99.9(8) 3_756 3_756
Si1 O4 W3 117.7(9) . 3_756
O10B O4 W3 50.9(9) 3_756 3_756
W1 O4 W3 98.5(8) 3_756 3_756
W2 O4 W3 98.8(8) 3_756 3_756
W1 O5 Co1 177.4(9) . .
W6 O6A W1 122.7(13) 3_756 .
W2 O7A W1 120.8(12) . .
W3 O8A W1 120.2(12) . .
W2 O10A W3 120.3(13) . .
W6 O16A W4 118.9(14) 3_756 .
W2 O19A W5 146.9(15) 3_756 .
W1 O6B W6 145.2(17) . 3_756
W1 O7B W2 143.1(13) . .
W1 O8B W3 146.7(15) . .
W2 O10B O4 79.9(11) . 3_756
W2 O10B W3 154.5(15) . .
O4 O10B W3 79.9(12) 3_756 .
W4 O16B W6 153.7(18) . 3_756
W5 O19B W2 121.8(11) . 3_756
W4 O9 W1 137.6(8) . .
W2 O11 W4 138.3(11) . 3_756
W6 O13 W3 140.8(9) . .
W3 O14 W5 139.3(8) . .
W5 O17 W4 138.2(10) . .
W5 O20 W6 135.9(8) . .

loop_
_geom_bond_atom_site_label_1
_geom_bond_atom_site_label_2
_geom_bond_distance
_geom_bond_site_symmetry_2
W1 O5 1.682(11) .
W1 O6B 1.70(3) .
W1 O8B 1.76(2) .
W1 O7B 1.82(3) .
W1 O9 1.883(15) .
W1 O7A 2.04(3) .
W1 O8A 2.06(2) .
W1 O6A 2.08(3) .
W1 O4 2.28(2) 3_756
W1 O1 2.46(2) .
W2 O12 1.638(13) .
W2 O19A 1.72(2) 3_756
W2 O10B 1.77(2) .
W2 O11 1.821(16) .
W2 O7B 1.88(3) .
W2 O7A 1.99(2) .
W2 O10A 2.03(2) .
W2 O19B 2.13(2) 3_756
W2 O4 2.30(2) 3_756
W2 O3 2.48(2) .
W3 O15 1.643(13) .
W3 O10B 1.86(2) .
W3 O14 1.859(15) .
W3 O13 1.876(13) .
W3 O8B 1.91(2) .
W3 O8A 1.99(2) .
W3 O10A 2.05(2) .
W3 O4 2.357(19) 3_756
W3 O2 2.52(2) .
W4 O18 1.694(15) .
W4 O16B 1.74(3) .
W4 O9 1.880(14) .
W4 O17 1.881(14) .
W4 O11 1.917(13) 3_756
W4 O16A 2.15(3) .
W4 O1 2.38(2) .
W4 O3 2.41(2) 3_756
W5 O21 1.680(12) .
W5 O17 1.879(14) .
W5 O14 1.890(13) .
W5 O19B 1.89(2) .
W5 O20 1.894(14) .
W5 O19A 1.95(2) .
W5 O3 2.310(19) 3_756
W5 O2 2.32(2) .
W6 O22 1.644(13) .
W6 O13 1.843(12) .
W6 O16B 1.88(3) 3_756
W6 O20 1.906(15) .
W6 O6A 1.92(3) 3_756
W6 O16A 1.94(3) 3_756
W6 O6B 1.98(3) 3_756
W6 O1 2.28(2) 3_756
W6 O2 2.46(2) .
Si1 O2 1.549(19) 3_756
Si1 O2 1.549(18) .
Si1 O3 1.59(2) .
Si1 O3 1.59(2) 3_756
Si1 O1 1.64(2) 3_756
Si1 O1 1.64(2) .
Si1 O4 1.76(2) .
Si1 O4 1.76(2) 3_756
Co1 N10 2.068(18) 1_655
Co1 N1 2.092(16) .
Co1 O1W 2.100(14) .
Co1 N7 2.122(19) .
Co1 N13 2.136(14) .
Co1 O5 2.155(11) .
C1A N3A 1.27(7) .
C1A N1 1.33(7) .
C1A C2 1.97(7) .
C1A H1A 0.9300 .
N3A N2 1.298(10) .
C1B N1 1.42(7) .
C1B N3B 1.45(7) .
C1B H1B 0.9300 .
N3B N2 1.292(10) .
C2 N1 1.29(2) .
C2 N2 1.30(2) .
C2 H2 0.9300 .
C3 N2 1.47(3) .
C3 C4 1.53(3) .
C3 H3A 0.9700 .
C3 H3B 0.9700 .
C4 C5 1.33(3) .
C4 C9 1.37(3) .
C5 C6 1.40(3) .
C5 H5 0.9300 .
C6 C7 1.37(3) .
C6 H6 0.9300 .
C7 C8 1.37(3) .
C7 C10 1.48(3) .
C8 C9 1.33(3) .
C8 H8 0.9300 .
C9 H9 0.9300 .
C10 C15B 1.37(5) .
C10 C11B 1.39(5) .
C10 C11A 1.40(5) .
C10 C15A 1.41(5) .
C11A C12A 1.35(6) .
C11A H11A 0.9300 .
C12A C13 1.47(6) .
C12A H12A 0.9300 .
C14A C13 1.385(10) .
C14A C15A 1.40(6) .
C14A H14A 0.9300 .
C15A H15A 0.9300 .
C11B C12B 1.39(6) .
C11B H11B 0.9300 .
C12B C13 1.24(5) .
C12B H12B 0.9300 .
C14B C15B 1.36(6) .
C14B C13 1.55(5) .
C14B H14B 0.9300 .
C15B H15B 0.9300 .
C13 C16 1.48(3) .
C16 N6 1.49(3) .
C16 H16A 0.9700 .
C16 H16B 0.9700 .
C17 N6 1.25(2) .
C17 N5 1.33(3) .
C17 C18 2.03(4) .
C17 H17 0.9300 .
C18 N4 1.29(3) .
C18 N5 1.32(3) .
C18 H18 0.9300 .
C19 N7 1.26(3) .
C19 N8 1.34(3) .
C19 H19 0.9300 .
C20 N9 1.33(3) .
C20 N7 1.37(3) .
C20 H20 0.9300 .
C21 N8 1.40(3) .
C21 C22 1.53(3) .
C21 H21A 0.9700 .
C21 H21B 0.9700 .
C22 C27 1.30(3) .
C22 C23 1.38(3) .
C23 C24 1.40(3) .
C23 H23 0.9300 .
C24 C25 1.33(3) .
C24 H24 0.9300 .
C25 C26 1.35(3) .
C25 C28 1.53(3) .
C26 C27 1.37(3) .
C26 H26 0.9300 .
C27 H27 0.9300 .
C28 C33 1.29(3) .
C28 C29A 1.41(6) .
C28 C29B 1.45(5) .
C29A C30A 1.37(6) .
C29A H29A 0.9300 .
C30A C31 1.42(5) .
C30A H30A 0.9300 .
C29B C30B 1.35(6) .
C29B H29B 0.9300 .
C30B C31 1.43(5) .
C30B H30B 0.9300 .
C31 C32 1.31(3) .
C31 C34 1.47(2) .
C32 C33 1.43(3) .
C32 H32 0.9300 .
C33 H33 0.9300 .
C34 N12 1.43(3) .
C34 H34A 0.9700 .
C34 H34B 0.9700 .
C35 N10 1.29(3) .
C35 N12 1.33(3) .
C35 C36 2.03(3) .
C35 H35 0.9300 .
C36 N11 1.26(3) .
C36 N10 1.39(2) .
C36 H36 0.9300 .
C37 N13 1.33(2) .
C37 N15 1.34(2) .
C37 H37 0.9300 .
C38 N14 1.30(2) .
C38 N13 1.32(2) .
C38 H38 0.9300 .
C39 N14 1.45(3) .
C39 C40 1.48(3) .
C39 H39A 0.9700 .
C39 H39B 0.9700 .
C40 C45 1.36(3) .
C40 C41 1.38(3) .
C41 C42 1.32(4) .
C41 H41 0.9300 .
C42 C43 1.42(3) .
C42 H42 0.9300 .
C43 C44 1.39(3) .
C43 C43 1.41(5) 3_866
C44 C45 1.32(4) .
C44 H44 0.9300 .
C45 H45 0.9300 .
N4 N6 1.28(3) .
N8 N9 1.36(3) .
N10 Co1 2.068(18) 1_455
N11 N12 1.35(2) .
N14 N15 1.38(3) .
O1 O2 1.77(3) 3_756
O1 W6 2.28(2) 3_756
O2 O3 1.62(3) 3_756
O2 O1 1.77(3) 3_756
O3 O2 1.62(3) 3_756
O3 W5 2.310(19) 3_756
O3 W4 2.41(2) 3_756
O4 O10B 1.81(3) 3_756
O4 W1 2.28(2) 3_756
O4 W2 2.30(2) 3_756
O4 W3 2.357(19) 3_756
O6A W6 1.92(3) 3_756
O16A W6 1.94(3) 3_756
O19A W2 1.72(2) 3_756
O6B W6 1.98(3) 3_756
O10B O4 1.81(3) 3_756
O16B W6 1.88(3) 3_756
O19B W2 2.13(2) 3_756
O11 W4 1.917(13) 3_756

loop_
_geom_torsion_atom_site_label_1
_geom_torsion_atom_site_label_2
_geom_torsion_atom_site_label_3
_geom_torsion_atom_site_label_4
_geom_torsion
_geom_torsion_site_symmetry_1
_geom_torsion_site_symmetry_4
N1 C1A N3A N2 2(6) . .
C2 C1A N3A N2 5(3) . .
N1 C1B N3B N2 -6(5) . .
N3A C1A C2 N1 -176(5) . .
N3A C1A C2 N2 -5(3) . .
N1 C1A C2 N2 172(3) . .
N2 C3 C4 C5 53(3) . .
N2 C3 C4 C9 -132(2) . .
C9 C4 C5 C6 6(4) . .
C3 C4 C5 C6 -178(2) . .
C4 C5 C6 C7 -6(4) . .
C5 C6 C7 C8 2(4) . .
C5 C6 C7 C10 -180(2) . .
C6 C7 C8 C9 3(4) . .
C10 C7 C8 C9 -176(2) . .
C7 C8 C9 C4 -2(4) . .
C5 C4 C9 C8 -2(4) . .
C3 C4 C9 C8 -178(2) . .
C6 C7 C10 C15B 152(3) . .
C8 C7 C10 C15B -30(4) . .
C6 C7 C10 C11B -32(4) . .
C8 C7 C10 C11B 146(3) . .
C6 C7 C10 C11A 4(4) . .
C8 C7 C10 C11A -177(3) . .
C6 C7 C10 C15A -168(3) . .
C8 C7 C10 C15A 11(4) . .
C15B C10 C11A C12A 42(6) . .
C11B C10 C11A C12A -72(7) . .
C15A C10 C11A C12A 4(6) . .
C7 C10 C11A C12A -168(4) . .
C10 C11A C12A C13 -11(7) . .
C13 C14A C15A C10 12(7) . .
C15B C10 C15A C14A -102(7) . .
C11B C10 C15A C14A 25(6) . .
C11A C10 C15A C14A -5(6) . .
C7 C10 C15A C14A 168(4) . .
C15B C10 C11B C12B 2(6) . .
C11A C10 C11B C12B 83(7) . .
C15A C10 C11B C12B -30(5) . .
C7 C10 C11B C12B -174(3) . .
C10 C11B C12B C13 -2(8) . .
C13 C14B C15B C10 3(7) . .
C11B C10 C15B C14B -3(6) . .
C11A C10 C15B C14B -35(6) . .
C15A C10 C15B C14B 63(6) . .
C7 C10 C15B C14B 173(4) . .
C11B C12B C13 C14A 43(6) . .
C11B C12B C13 C12A -87(9) . .
C11B C12B C13 C16 173(4) . .
C11B C12B C13 C14B 2(7) . .
C15A C14A C13 C12B -44(5) . .
C15A C14A C13 C12A -19(5) . .
C15A C14A C13 C16 -179(3) . .
C15A C14A C13 C14B 63(4) . .
C11A C12A C13 C12B 80(9) . .
C11A C12A C13 C14A 19(6) . .
C11A C12A C13 C16 178(3) . .
C11A C12A C13 C14B -23(5) . .
C15B C14B C13 C12B -2(6) . .
C15B C14B C13 C14A -91(6) . .
C15B C14B C13 C12A 27(5) . .
C15B C14B C13 C16 -173(4) . .
C12B C13 C16 N6 112(4) . .
C14A C13 C16 N6 -120(3) . .
C12A C13 C16 N6 79(3) . .
C14B C13 C16 N6 -78(4) . .
N6 C17 C18 N4 1(2) . .
N5 C17 C18 N4 -179(3) . .
N6 C17 C18 N5 180(3) . .
N8 C21 C22 C27 63(3) . .
N8 C21 C22 C23 -110(3) . .
C27 C22 C23 C24 6(4) . .
C21 C22 C23 C24 179(3) . .
C22 C23 C24 C25 -6(5) . .
C23 C24 C25 C26 5(4) . .
C23 C24 C25 C28 -179(3) . .
C24 C25 C26 C27 -4(4) . .
C28 C25 C26 C27 -180(2) . .
C23 C22 C27 C26 -5(4) . .
C21 C22 C27 C26 -178(3) . .
C25 C26 C27 C22 4(4) . .
C24 C25 C28 C33 70(4) . .
C26 C25 C28 C33 -115(3) . .
C24 C25 C28 C29A -87(4) . .
C26 C25 C28 C29A 88(4) . .
C24 C25 C28 C29B -126(4) . .
C26 C25 C28 C29B 49(4) . .
C33 C28 C29A C30A 22(6) . .
C29B C28 C29A C30A -71(6) . .
C25 C28 C29A C30A -180(3) . .
C28 C29A C30A C31 -7(7) . .
C33 C28 C29B C30B -15(6) . .
C29A C28 C29B C30B 89(7) . .
C25 C28 C29B C30B 179(4) . .
C28 C29B C30B C31 -5(7) . .
C29A C30A C31 C32 -13(6) . .
C29A C30A C31 C30B 90(8) . .
C29A C30A C31 C34 -176(4) . .
C29B C30B C31 C32 22(6) . .
C29B C30B C31 C30A -70(6) . .
C29B C30B C31 C34 -175(4) . .
C30A C31 C32 C33 18(4) . .
C30B C31 C32 C33 -19(5) . .
C34 C31 C32 C33 180(3) . .
C29A C28 C33 C32 -19(5) . .
C29B C28 C33 C32 20(5) . .
C25 C28 C33 C32 -175(3) . .
C31 C32 C33 C28 -3(5) . .
C32 C31 C34 N12 -133(3) . .
C30A C31 C34 N12 28(4) . .
C30B C31 C34 N12 66(3) . .
N10 C35 C36 N11 178(2) . .
N12 C35 C36 N11 -1.9(14) . .
N12 C35 C36 N10 -180(2) . .
N14 C39 C40 C45 -9(4) . .
N14 C39 C40 C41 167(2) . .
C45 C40 C41 C42 -2(4) . .
C39 C40 C41 C42 -178(3) . .
C40 C41 C42 C43 5(5) . .
C41 C42 C43 C44 -6(4) . .
C41 C42 C43 C43 176(3) . 3_866
C43 C43 C44 C45 -177(3) 3_866 .
C42 C43 C44 C45 5(4) . .
C43 C44 C45 C40 -3(5) . .
C41 C40 C45 C44 1(5) . .
C39 C40 C45 C44 176(3) . .
N2 C2 N1 C1A -9(4) . .
N2 C2 N1 C1B 12(4) . .
C1A C2 N1 C1B 21(4) . .
N2 C2 N1 Co1 172.9(17) . .
C1A C2 N1 Co1 -178(4) . .
N3A C1A N1 C2 4(6) . .
N3A C1A N1 C1B -104(12) . .
C2 C1A N1 C1B -108(9) . .
N3A C1A N1 Co1 -177(3) . .
C2 C1A N1 Co1 178(4) . .
N3B C1B N1 C2 -3(4) . .
N3B C1B N1 C1A 72(9) . .
N3B C1B N1 Co1 -167(3) . .
N10 Co1 N1 C2 67(2) 1_655 .
O1W Co1 N1 C2 155(2) . .
N7 Co1 N1 C2 -116(2) . .
O5 Co1 N1 C2 -20(2) . .
N10 Co1 N1 C1A -111(4) 1_655 .
O1W Co1 N1 C1A -22(4) . .
N7 Co1 N1 C1A 66(4) . .
O5 Co1 N1 C1A 162(4) . .
N10 Co1 N1 C1B -135(3) 1_655 .
O1W Co1 N1 C1B -46(3) . .
N7 Co1 N1 C1B 42(3) . .
O5 Co1 N1 C1B 138(3) . .
C1B N3B N2 N3A -76(9) . .
C1B N3B N2 C2 14(5) . .
C1B N3B N2 C3 175(3) . .
C1A N3A N2 N3B 93(9) . .
C1A N3A N2 C2 -7(5) . .
C1A N3A N2 C3 -179(4) . .
N1 C2 N2 N3B -17(4) . .
C1A C2 N2 N3B -24(3) . .
N1 C2 N2 N3A 11(4) . .
C1A C2 N2 N3A 5(3) . .
N1 C2 N2 C3 -177(2) . .
C1A C2 N2 C3 177(3) . .
C4 C3 N2 N3B 61(4) . .
C4 C3 N2 N3A 30(4) . .
C4 C3 N2 C2 -141(2) . .
N5 C18 N4 N6 -2(4) . .
C17 C18 N4 N6 -1(2) . .
N4 C18 N5 C17 1(4) . .
N6 C17 N5 C18 0(3) . .
N5 C17 N6 N4 -1(3) . .
C18 C17 N6 N4 -1(2) . .
N5 C17 N6 C16 -178(2) . .
C18 C17 N6 C16 -179(2) . .
C18 N4 N6 C17 1(3) . .
C18 N4 N6 C16 179(2) . .
C13 C16 N6 C17 84(3) . .
C13 C16 N6 N4 -94(3) . .
N8 C19 N7 C20 2(2) . .
N8 C19 N7 Co1 -156.0(13) . .
N9 C20 N7 C19 -2(3) . .
N9 C20 N7 Co1 156.5(16) . .
N1 Co1 N7 C19 81.1(19) . .
O1W Co1 N7 C19 175.1(19) . .
N13 Co1 N7 C19 -91.1(19) . .
O5 Co1 N7 C19 -4.8(19) . .
N1 Co1 N7 C20 -72.1(18) . .
O1W Co1 N7 C20 21.9(18) . .
N13 Co1 N7 C20 115.7(18) . .
O5 Co1 N7 C20 -158.0(18) . .
N7 C19 N8 N9 -1(2) . .
N7 C19 N8 C21 171.6(19) . .
C22 C21 N8 C19 -94(3) . .
C22 C21 N8 N9 78(3) . .
N7 C20 N9 N8 1(3) . .
C19 N8 N9 C20 0(2) . .
C21 N8 N9 C20 -173.5(19) . .
N12 C35 N10 C36 0(2) . .
N12 C35 N10 Co1 171.5(12) . 1_455
C36 C35 N10 Co1 171(2) . 1_455
N11 C36 N10 C35 -2(2) . .
N11 C36 N10 Co1 -172.9(14) . 1_455
C35 C36 N10 Co1 -171(2) . 1_455
N10 C36 N11 N12 3(2) . .
C35 C36 N11 N12 1.9(14) . .
N10 C35 N12 N11 2(2) . .
C36 C35 N12 N11 1.8(13) . .
N10 C35 N12 C34 -175.4(17) . .
C36 C35 N12 C34 -175(2) . .
C36 N11 N12 C35 -3(2) . .
C36 N11 N12 C34 174.7(17) . .
C31 C34 N12 C35 75(3) . .
C31 C34 N12 N11 -102(2) . .
N14 C38 N13 C37 0(2) . .
N14 C38 N13 Co1 -164.5(15) . .
N15 C37 N13 C38 -3(3) . .
N15 C37 N13 Co1 161.1(15) . .
N10 Co1 N13 C38 123.5(18) 1_655 .
O1W Co1 N13 C38 35.5(19) . .
N7 Co1 N13 C38 -53.8(19) . .
O5 Co1 N13 C38 -148.9(19) . .
N10 Co1 N13 C37 -37.7(18) 1_655 .
O1W Co1 N13 C37 -125.6(18) . .
N7 Co1 N13 C37 145.1(18) . .
O5 Co1 N13 C37 50.0(18) . .
N13 C38 N14 N15 3(3) . .
N13 C38 N14 C39 162(2) . .
C40 C39 N14 C38 -69(4) . .
C40 C39 N14 N15 90(3) . .
N13 C37 N15 N14 5(3) . .
C38 N14 N15 C37 -4(3) . .
C39 N14 N15 C37 -166.0(19) . .
O2 Si1 O1 O2 180.000(4) . 3_756
O3 Si1 O1 O2 47.5(13) . 3_756
O3 Si1 O1 O2 -132.5(13) 3_756 3_756
O4 Si1 O1 O2 -66.4(12) . 3_756
O4 Si1 O1 O2 113.6(12) 3_756 3_756
O2 Si1 O1 W6 2.5(14) 3_756 3_756
O2 Si1 O1 W6 -177.5(14) . 3_756
O3 Si1 O1 W6 50.1(18) . 3_756
O3 Si1 O1 W6 -129.9(18) 3_756 3_756
O4 Si1 O1 W6 -63.9(16) . 3_756
O4 Si1 O1 W6 116.1(16) 3_756 3_756
O2 Si1 O1 W4 134.2(17) 3_756 .
O2 Si1 O1 W4 -45.8(17) . .
O3 Si1 O1 W4 -178.2(12) . .
O3 Si1 O1 W4 1.8(12) 3_756 .
O4 Si1 O1 W4 67.8(13) . .
O4 Si1 O1 W4 -112.2(13) 3_756 .
O2 Si1 O1 W1 -116.1(13) 3_756 .
O2 Si1 O1 W1 63.9(13) . .
O3 Si1 O1 W1 -68.6(12) . .
O3 Si1 O1 W1 111.4(12) 3_756 .
O4 Si1 O1 W1 177.5(9) . .
O4 Si1 O1 W1 -2.5(9) 3_756 .
O18 W4 O1 Si1 -179.6(13) . .
O16B W4 O1 Si1 -133.8(19) . .
O9 W4 O1 Si1 119.1(15) . .
O17 W4 O1 Si1 35.5(14) . .
O11 W4 O1 Si1 -53.5(13) 3_756 .
O16A W4 O1 Si1 -141.7(16) . .
O3 W4 O1 Si1 -1.5(10) 3_756 .
O18 W4 O1 O2 -110(2) . 3_756
O16B W4 O1 O2 -65(2) . 3_756
O9 W4 O1 O2 -172(3) . 3_756
O17 W4 O1 O2 105(2) . 3_756
O11 W4 O1 O2 16(2) 3_756 3_756
O16A W4 O1 O2 -72(2) . 3_756
O3 W4 O1 O2 68(2) 3_756 3_756
O18 W4 O1 W6 -37(2) . 3_756
O16B W4 O1 W6 9.2(11) . 3_756
O9 W4 O1 W6 -97.8(9) . 3_756
O17 W4 O1 W6 178.6(7) . 3_756
O11 W4 O1 W6 89.6(8) 3_756 3_756
O16A W4 O1 W6 1.4(9) . 3_756
O3 W4 O1 W6 141.5(13) 3_756 3_756
O18 W4 O1 W1 60(2) . .
O16B W4 O1 W1 105.4(13) . .
O9 W4 O1 W1 -1.6(6) . .
O17 W4 O1 W1 -85.2(7) . .
O11 W4 O1 W1 -174.2(7) 3_756 .
O16A W4 O1 W1 97.6(10) . .
O3 W4 O1 W1 -122.2(12) 3_756 .
O5 W1 O1 Si1 -179.5(10) . .
O6B W1 O1 Si1 122.6(17) . .
O8B W1 O1 Si1 -45.8(12) . .
O7B W1 O1 Si1 51.1(12) . .
O9 W1 O1 Si1 -124.4(12) . .
O7A W1 O1 Si1 45.3(12) . .
O8A W1 O1 Si1 -42.2(13) . .
O6A W1 O1 Si1 139.3(14) . .
O4 W1 O1 Si1 2.3(9) 3_756 .
O5 W1 O1 O2 119.0(19) . 3_756
O6B W1 O1 O2 61.0(19) . 3_756
O8B W1 O1 O2 -107.3(18) . 3_756
O7B W1 O1 O2 -10.4(17) . 3_756
O9 W1 O1 O2 174.1(19) . 3_756
O7A W1 O1 O2 -16.2(19) . 3_756
O8A W1 O1 O2 -103.7(17) . 3_756
O6A W1 O1 O2 77.8(18) . 3_756
O4 W1 O1 O2 -59.2(17) 3_756 3_756
O5 W1 O1 W6 45.2(17) . 3_756
O6B W1 O1 W6 -12.8(13) . 3_756
O8B W1 O1 W6 178.8(11) . 3_756
O7B W1 O1 W6 -84.3(10) . 3_756
O9 W1 O1 W6 100.3(10) . 3_756
O7A W1 O1 W6 -90.1(10) . 3_756
O8A W1 O1 W6 -177.5(9) . 3_756
O6A W1 O1 W6 3.9(10) . 3_756
O4 W1 O1 W6 -133.0(11) 3_756 3_756
O5 W1 O1 W4 -53.5(16) . .
O6B W1 O1 W4 -111.5(15) . .
O8B W1 O1 W4 80.2(10) . .
O7B W1 O1 W4 177.1(10) . .
O9 W1 O1 W4 1.6(6) . .
O7A W1 O1 W4 171.3(8) . .
O8A W1 O1 W4 83.8(11) . .
O6A W1 O1 W4 -94.7(11) . .
O4 W1 O1 W4 128.3(10) 3_756 .
O3 Si1 O2 O3 180.000(4) . 3_756
O1 Si1 O2 O3 -127.8(14) 3_756 3_756
O1 Si1 O2 O3 52.2(14) . 3_756
O4 Si1 O2 O3 -60.9(13) . 3_756
O4 Si1 O2 O3 119.1(13) 3_756 3_756
O3 Si1 O2 O1 -52.2(14) . 3_756
O3 Si1 O2 O1 127.8(14) 3_756 3_756
O1 Si1 O2 O1 180.000(2) . 3_756
O4 Si1 O2 O1 66.9(13) . 3_756
O4 Si1 O2 O1 -113.1(13) 3_756 3_756
O3 Si1 O2 W5 -179.1(13) . .
O3 Si1 O2 W5 0.9(13) 3_756 .
O1 Si1 O2 W5 -126.9(17) 3_756 .
O1 Si1 O2 W5 53.1(17) . .
O4 Si1 O2 W5 -60.0(16) . .
O4 Si1 O2 W5 120.0(16) 3_756 .
O3 Si1 O2 W6 -50.0(17) . .
O3 Si1 O2 W6 130.0(17) 3_756 .
O1 Si1 O2 W6 2.2(12) 3_756 .
O1 Si1 O2 W6 -177.8(12) . .
O4 Si1 O2 W6 69.0(14) . .
O4 Si1 O2 W6 -111.0(14) 3_756 .
O3 Si1 O2 W3 59.0(17) . .
O3 Si1 O2 W3 -121.0(17) 3_756 .
O1 Si1 O2 W3 111.2(16) 3_756 .
O1 Si1 O2 W3 -68.8(16) . .
O4 Si1 O2 W3 178.0(12) . .
O4 Si1 O2 W3 -2.0(12) 3_756 .
O21 W5 O2 Si1 176.3(16) . .
O17 W5 O2 Si1 -43.2(15) . .
O14 W5 O2 Si1 -127.7(16) . .
O19B W5 O2 Si1 44.8(17) . .
O20 W5 O2 Si1 133.0(16) . .
O19A W5 O2 Si1 46.4(16) . .
O3 W5 O2 Si1 -0.9(12) 3_756 .
O21 W5 O2 O3 177(2) . 3_756
O17 W5 O2 O3 -42.3(11) . 3_756
O14 W5 O2 O3 -126.9(12) . 3_756
O19B W5 O2 O3 45.7(14) . 3_756
O20 W5 O2 O3 133.9(12) . 3_756
O19A W5 O2 O3 47.3(13) . 3_756
O21 W5 O2 O1 93(3) . 3_756
O17 W5 O2 O1 -127(2) . 3_756
O14 W5 O2 O1 149(2) . 3_756
O19B W5 O2 O1 -39(2) . 3_756
O20 W5 O2 O1 49(2) . 3_756
O19A W5 O2 O1 -37(2) . 3_756
O3 W5 O2 O1 -85(2) 3_756 3_756
O21 W5 O2 W6 38(2) . .
O17 W5 O2 W6 178.5(7) . .
O14 W5 O2 W6 94.0(8) . .
O19B W5 O2 W6 -93.5(10) . .
O20 W5 O2 W6 -5.3(5) . .
O19A W5 O2 W6 -91.9(9) . .
O3 W5 O2 W6 -139.2(14) 3_756 .
O21 W5 O2 W3 -52(2) . .
O17 W5 O2 W3 88.7(7) . .
O14 W5 O2 W3 4.2(5) . .
O19B W5 O2 W3 176.7(9) . .
O20 W5 O2 W3 -95.1(8) . .
O19A W5 O2 W3 178.3(10) . .
O3 W5 O2 W3 131.0(13) 3_756 .
O22 W6 O2 Si1 -173.3(15) . .
O13 W6 O2 Si1 121.0(15) . .
O16B W6 O2 Si1 33.5(15) 3_756 .
O20 W6 O2 Si1 -137.5(16) . .
O6A W6 O2 Si1 -52.4(16) 3_756 .
O16A W6 O2 Si1 38.3(16) 3_756 .
O6B W6 O2 Si1 -53.8(15) 3_756 .
O1 W6 O2 Si1 -2.1(11) 3_756 .
O22 W6 O2 O3 -94(3) . 3_756
O13 W6 O2 O3 -160(2) . 3_756
O16B W6 O2 O3 112(2) 3_756 3_756
O20 W6 O2 O3 -58.7(18) . 3_756
O6A W6 O2 O3 26(2) 3_756 3_756
O16A W6 O2 O3 117(2) 3_756 3_756
O6B W6 O2 O3 25(2) 3_756 3_756
O1 W6 O2 O3 77(2) 3_756 3_756
O22 W6 O2 O1 -171.2(18) . 3_756
O13 W6 O2 O1 123.1(12) . 3_756
O16B W6 O2 O1 35.5(13) 3_756 3_756
O20 W6 O2 O1 -135.4(12) . 3_756
O6A W6 O2 O1 -50.3(14) 3_756 3_756
O16A W6 O2 O1 40.4(14) 3_756 3_756
O6B W6 O2 O1 -51.7(13) 3_756 3_756
O22 W6 O2 W5 -30(2) . .
O13 W6 O2 W5 -96.1(8) . .
O16B W6 O2 W5 176.4(10) 3_756 .
O20 W6 O2 W5 5.4(5) . .
O6A W6 O2 W5 90.5(10) 3_756 .
O16A W6 O2 W5 -178.8(9) 3_756 .
O6B W6 O2 W5 89.2(10) 3_756 .
O1 W6 O2 W5 140.8(14) 3_756 .
O22 W6 O2 W3 63(2) . .
O13 W6 O2 W3 -3.1(6) . .
O16B W6 O2 W3 -90.6(9) 3_756 .
O20 W6 O2 W3 98.5(7) . .
O6A W6 O2 W3 -176.4(9) 3_756 .
O16A W6 O2 W3 -85.8(10) 3_756 .
O6B W6 O2 W3 -177.8(10) 3_756 .
O1 W6 O2 W3 -126.1(12) 3_756 .
O15 W3 O2 Si1 179.2(15) . .
O10B W3 O2 Si1 -39.6(14) . .
O14 W3 O2 Si1 134.6(16) . .
O13 W3 O2 Si1 -123.2(16) . .
O8B W3 O2 Si1 50.1(14) . .
O8A W3 O2 Si1 48.2(16) . .
O10A W3 O2 Si1 -39.3(16) . .
O4 W3 O2 Si1 1.9(11) 3_756 .
O15 W3 O2 O3 106(2) . 3_756
O10B W3 O2 O3 -113.2(16) . 3_756
O14 W3 O2 O3 60.9(15) . 3_756
O13 W3 O2 O3 163.2(17) . 3_756
O8B W3 O2 O3 -23.5(16) . 3_756
O8A W3 O2 O3 -25.5(17) . 3_756
O10A W3 O2 O3 -112.9(16) . 3_756
O4 W3 O2 O3 -71.8(16) 3_756 3_756
O15 W3 O2 O1 -112(2) . 3_756
O10B W3 O2 O1 29.5(15) . 3_756
O14 W3 O2 O1 -156.4(16) . 3_756
O13 W3 O2 O1 -54.1(14) . 3_756
O8B W3 O2 O1 119.1(15) . 3_756
O8A W3 O2 O1 117.2(15) . 3_756
O10A W3 O2 O1 29.7(16) . 3_756
O4 W3 O2 O1 70.9(14) 3_756 3_756
O15 W3 O2 W5 40(2) . .
O10B W3 O2 W5 -178.5(10) . .
O14 W3 O2 W5 -4.4(6) . .
O13 W3 O2 W5 97.9(8) . .
O8B W3 O2 W5 -88.8(9) . .
O8A W3 O2 W5 -90.8(9) . .
O10A W3 O2 W5 -178.2(8) . .
O4 W3 O2 W5 -137.1(12) 3_756 .
O15 W3 O2 W6 -55(2) . .
O10B W3 O2 W6 86.7(9) . .
O14 W3 O2 W6 -99.2(7) . .
O13 W3 O2 W6 3.1(6) . .
O8B W3 O2 W6 176.3(9) . .
O8A W3 O2 W6 174.4(8) . .
O10A W3 O2 W6 87.0(8) . .
O4 W3 O2 W6 128.1(11) 3_756 .
O2 Si1 O3 O2 180.000(6) . 3_756
O1 Si1 O3 O2 129.6(13) 3_756 3_756
O1 Si1 O3 O2 -50.4(13) . 3_756
O4 Si1 O3 O2 61.8(12) . 3_756
O4 Si1 O3 O2 -118.2(12) 3_756 3_756
O2 Si1 O3 W5 0.9(13) 3_756 3_756
O2 Si1 O3 W5 -179.1(13) . 3_756
O1 Si1 O3 W5 130.5(18) 3_756 3_756
O1 Si1 O3 W5 -49.5(18) . 3_756
O4 Si1 O3 W5 62.7(16) . 3_756
O4 Si1 O3 W5 -117.3(16) 3_756 3_756
O2 Si1 O3 W4 -127.8(17) 3_756 3_756
O2 Si1 O3 W4 52.2(17) . 3_756
O1 Si1 O3 W4 1.7(12) 3_756 3_756
O1 Si1 O3 W4 -178.3(12) . 3_756
O4 Si1 O3 W4 -66.0(14) . 3_756
O4 Si1 O3 W4 114.0(14) 3_756 3_756
O2 Si1 O3 W2 121.8(15) 3_756 .
O2 Si1 O3 W2 -58.2(15) . .
O1 Si1 O3 W2 -108.6(13) 3_756 .
O1 Si1 O3 W2 71.4(13) . .
O4 Si1 O3 W2 -176.3(10) . .
O4 Si1 O3 W2 3.7(10) 3_756 .
O12 W2 O3 Si1 -174.2(14) . .
O19A W2 O3 Si1 -124.2(17) 3_756 .
O10B W2 O3 Si1 39.0(13) . .
O11 W2 O3 Si1 124.5(13) . .
O7B W2 O3 Si1 -52.9(13) . .
O7A W2 O3 Si1 -47.7(13) . .
O10A W2 O3 Si1 38.3(15) . .
O19B W2 O3 Si1 -139.9(15) 3_756 .
O4 W2 O3 Si1 -3.5(10) 3_756 .
O12 W2 O3 O2 -105(2) . 3_756
O19A W2 O3 O2 -54.6(18) 3_756 3_756
O10B W2 O3 O2 108.5(18) . 3_756
O11 W2 O3 O2 -165.9(19) . 3_756
O7B W2 O3 O2 16.6(17) . 3_756
O7A W2 O3 O2 21.9(18) . 3_756
O10A W2 O3 O2 107.9(17) . 3_756
O19B W2 O3 O2 -70.4(17) 3_756 3_756
O4 W2 O3 O2 66.0(17) 3_756 3_756
O12 W2 O3 W5 -37(2) . 3_756
O19A W2 O3 W5 12.7(11) 3_756 3_756
O10B W2 O3 W5 175.9(11) . 3_756
O11 W2 O3 W5 -98.5(9) . 3_756
O7B W2 O3 W5 84.0(9) . 3_756
O7A W2 O3 W5 89.3(9) . 3_756
O10A W2 O3 W5 175.3(9) . 3_756
O19B W2 O3 W5 -3.0(9) 3_756 3_756
O4 W2 O3 W5 133.4(12) 3_756 3_756
O12 W2 O3 W4 59(2) . 3_756
O19A W2 O3 W4 108.9(13) 3_756 3_756
O10B W2 O3 W4 -87.9(9) . 3_756
O11 W2 O3 W4 -2.3(7) . 3_756
O7B W2 O3 W4 -179.8(9) . 3_756
O7A W2 O3 W4 -174.5(8) . 3_756
O10A W2 O3 W4 -88.6(9) . 3_756
O19B W2 O3 W4 93.2(9) 3_756 3_756
O4 W2 O3 W4 -130.4(10) 3_756 3_756
O2 Si1 O4 O10B -62.6(18) 3_756 3_756
O2 Si1 O4 O10B 117.4(18) . 3_756
O3 Si1 O4 O10B -116.5(17) . 3_756
O3 Si1 O4 O10B 63.5(17) 3_756 3_756
O1 Si1 O4 O10B 178.7(19) 3_756 3_756
O1 Si1 O4 O10B -1.3(19) . 3_756
O2 Si1 O4 W1 116.0(13) 3_756 3_756
O2 Si1 O4 W1 -64.0(13) . 3_756
O3 Si1 O4 W1 62.1(12) . 3_756
O3 Si1 O4 W1 -117.9(12) 3_756 3_756
O1 Si1 O4 W1 -2.8(10) 3_756 3_756
O1 Si1 O4 W1 177.2(10) . 3_756
O2 Si1 O4 W2 -122.1(14) 3_756 3_756
O2 Si1 O4 W2 57.9(14) . 3_756
O3 Si1 O4 W2 -176.0(11) . 3_756
O3 Si1 O4 W2 4.0(11) 3_756 3_756
O1 Si1 O4 W2 119.2(12) 3_756 3_756
O1 Si1 O4 W2 -60.8(12) . 3_756
O2 Si1 O4 W3 -2.1(13) 3_756 3_756
O2 Si1 O4 W3 177.9(13) . 3_756
O3 Si1 O4 W3 -56.0(14) . 3_756
O3 Si1 O4 W3 124.0(14) 3_756 3_756
O1 Si1 O4 W3 -120.8(13) 3_756 3_756
O1 Si1 O4 W3 59.2(13) . 3_756
O5 W1 O6A W6 -169.2(16) . 3_756
O6B W1 O6A W6 44(4) . 3_756
O8B W1 O6A W6 -16(3) . 3_756
O7B W1 O6A W6 81.1(17) . 3_756
O9 W1 O6A W6 -69.0(16) . 3_756
O7A W1 O6A W6 99.8(17) . 3_756
O4 W1 O6A W6 28.7(19) 3_756 3_756
O1 W1 O6A W6 -5.5(14) . 3_756
O12 W2 O7A W1 -171.5(12) . .
O19A W2 O7A W1 79.1(14) 3_756 .
O10B W2 O7A W1 -57.1(14) . .
O11 W2 O7A W1 -10(5) . .
O7B W2 O7A W1 39(2) . .
O10A W2 O7A W1 -81.4(13) . .
O19B W2 O7A W1 94.7(13) 3_756 .
O4 W2 O7A W1 -8.8(10) 3_756 .
O3 W2 O7A W1 25.5(14) . .
O5 W1 O7A W2 171.2(12) . .
O6B W1 O7A W2 -80.7(15) . .
O8B W1 O7A W2 58.8(14) . .
O7B W1 O7A W2 -41(2) . .
O9 W1 O7A W2 21(4) . .
O8A W1 O7A W2 81.1(13) . .
O6A W1 O7A W2 -95.7(14) . .
O4 W1 O7A W2 8.9(11) 3_756 .
O1 W1 O7A W2 -26.3(15) . .
O15 W3 O8A W1 168.7(14) . .
O10B W3 O8A W1 53.0(15) . .
O14 W3 O8A W1 -89.9(14) . .
O13 W3 O8A W1 4(5) . .
O8B W3 O8A W1 -32.7(19) . .
O10A W3 O8A W1 77.3(14) . .
O4 W3 O8A W1 6.9(12) 3_756 .
O2 W3 O8A W1 -28.3(15) . .
O5 W1 O8A W3 -168.1(14) . .
O6B W1 O8A W3 -11(4) . .
O8B W1 O8A W3 37(2) . .
O7B W1 O8A W3 -58.2(16) . .
O9 W1 O8A W3 91.5(14) . .
O7A W1 O8A W3 -77.6(15) . .
O4 W1 O8A W3 -7.1(12) 3_756 .
O1 W1 O8A W3 28.7(17) . .
O12 W2 O10A W3 166.2(13) . .
O19A W2 O10A W3 16(4) 3_756 .
O10B W2 O10A W3 -27(2) . .
O11 W2 O10A W3 -90.1(13) . .
O7B W2 O10A W3 57.8(14) . .
O7A W2 O10A W3 78.2(14) . .
O4 W2 O10A W3 7.3(11) 3_756 .
O3 W2 O10A W3 -25.1(15) . .
O15 W3 O10A W2 -169.3(13) . .
O10B W3 O10A W2 25.3(19) . .
O14 W3 O10A W2 0(4) . .
O13 W3 O10A W2 87.9(13) . .
O8B W3 O10A W2 -54.2(14) . .
O8A W3 O10A W2 -78.3(14) . .
O4 W3 O10A W2 -7.2(11) 3_756 .
O2 W3 O10A W2 24.7(15) . .
O18 W4 O16A W6 163.9(14) . 3_756
O16B W4 O16A W6 -22(3) . 3_756
O9 W4 O16A W6 62.2(14) . 3_756
O17 W4 O16A W6 -13(4) . 3_756
O11 W4 O16A W6 -94.8(14) 3_756 3_756
O1 W4 O16A W6 -1.8(12) . 3_756
O3 W4 O16A W6 -30.5(16) 3_756 3_756
O21 W5 O19A W2 131(3) . 3_756
O17 W5 O19A W2 28(3) . 3_756
O14 W5 O19A W2 -55(4) . 3_756
O19B W5 O19A W2 111(5) . 3_756
O20 W5 O19A W2 -131(3) . 3_756
O3 W5 O19A W2 -30(3) 3_756 3_756
O2 W5 O19A W2 -65(3) . 3_756
O5 W1 O6B W6 -131(3) . 3_756
O8B W1 O6B W6 44(4) . 3_756
O7B W1 O6B W6 123(3) . 3_756
O9 W1 O6B W6 -29(3) . 3_756
O7A W1 O6B W6 138(3) . 3_756
O8A W1 O6B W6 73(5) . 3_756
O6A W1 O6B W6 -96(6) . 3_756
O4 W1 O6B W6 69(3) 3_756 3_756
O1 W1 O6B W6 26(2) . 3_756
O5 W1 O7B W2 124(2) . .
O6B W1 O7B W2 -133(3) . .
O8B W1 O7B W2 7(3) . .
O9 W1 O7B W2 -69(3) . .
O7A W1 O7B W2 89(4) . .
O8A W1 O7B W2 32(3) . .
O6A W1 O7B W2 -144(3) . .
O4 W1 O7B W2 -31(2) 3_756 .
O1 W1 O7B W2 -77(2) . .
O12 W2 O7B W1 -124(2) . .
O19A W2 O7B W1 132(3) 3_756 .
O10B W2 O7B W1 -7(3) . .
O11 W2 O7B W1 71(3) . .
O7A W2 O7B W1 -92(4) . .
O10A W2 O7B W1 -33(3) . .
O19B W2 O7B W1 144(3) 3_756 .
O4 W2 O7B W1 31(2) 3_756 .
O3 W2 O7B W1 76(2) . .
O5 W1 O8B W3 -116(3) . .
O6B W1 O8B W3 69(4) . .
O7B W1 O8B W3 -1(3) . .
O9 W1 O8B W3 148(3) . .
O7A W1 O8B W3 -24(3) . .
O8A W1 O8B W3 -88(4) . .
O6A W1 O8B W3 94(3) . .
O4 W1 O8B W3 38(2) 3_756 .
O1 W1 O8B W3 84(3) . .
O15 W3 O8B W1 116(3) . .
O10B W3 O8B W1 -1(3) . .
O14 W3 O8B W1 -146(3) . .
O13 W3 O8B W1 -73(3) . .
O8A W3 O8B W1 92(4) . .
O10A W3 O8B W1 23(3) . .
O4 W3 O8B W1 -38(2) 3_756 .
O2 W3 O8B W1 -83(3) . .
O12 W2 O10B O4 151.4(10) . 3_756
O19A W2 O10B O4 -21(2) 3_756 3_756
O11 W2 O10B O4 -106.7(11) . 3_756
O7B W2 O10B O4 40.6(12) . 3_756
O7A W2 O10B O4 64.2(12) . 3_756
O10A W2 O10B O4 137(3) . 3_756
O19B W2 O10B O4 -39(3) 3_756 3_756
O3 W2 O10B O4 -41.2(10) . 3_756
O12 W2 O10B W3 113(3) . .
O19A W2 O10B W3 -59(4) 3_756 .
O11 W2 O10B W3 -145(4) . .
O7B W2 O10B W3 2(4) . .
O7A W2 O10B W3 26(4) . .
O10A W2 O10B W3 99(4) . .
O19B W2 O10B W3 -77(4) 3_756 .
O4 W2 O10B W3 -38(3) 3_756 .
O3 W2 O10B W3 -79(4) . .
O15 W3 O10B W2 -117(3) . .
O14 W3 O10B W2 71(4) . .
O13 W3 O10B W2 144(4) . .
O8B W3 O10B W2 0(4) . .
O8A W3 O10B W2 -25(4) . .
O10A W3 O10B W2 -100(4) . .
O4 W3 O10B W2 38(3) 3_756 .
O2 W3 O10B W2 79(4) . .
O15 W3 O10B O4 -154.7(10) . 3_756
O14 W3 O10B O4 32.4(18) . 3_756
O13 W3 O10B O4 105.7(10) . 3_756
O8B W3 O10B O4 -37.8(12) . 3_756
O8A W3 O10B O4 -63.4(12) . 3_756
O10A W3 O10B O4 -138(3) . 3_756
O2 W3 O10B O4 41.0(10) . 3_756
O18 W4 O16B W6 136(3) . 3_756
O9 W4 O16B W6 35(4) . 3_756
O17 W4 O16B W6 -46(5) . 3_756
O11 W4 O16B W6 -124(4) 3_756 3_756
O16A W4 O16B W6 130(7) . 3_756
O1 W4 O16B W6 -26(3) . 3_756
O3 W4 O16B W6 -58(4) 3_756 3_756
O21 W5 O19B W2 169.9(15) . 3_756
O17 W5 O19B W2 67.7(15) . 3_756
O14 W5 O19B W2 11(6) . 3_756
O20 W5 O19B W2 -90.7(14) . 3_756
O19A W5 O19B W2 -29(2) . 3_756
O3 W5 O19B W2 4.4(13) 3_756 3_756
O2 W5 O19B W2 -24.6(17) . 3_756
O18 W4 O9 W1 -155.8(13) . .
O16B W4 O9 W1 -45.7(16) . .
O17 W4 O9 W1 102.6(14) . .
O11 W4 O9 W1 22(3) 3_756 .
O16A W4 O9 W1 -63.8(15) . .
O1 W4 O9 W1 3.1(12) . .
O3 W4 O9 W1 41.6(14) 3_756 .
O5 W1 O9 W4 156.1(13) . .
O6B W1 O9 W4 47.2(16) . .
O8B W1 O9 W4 -93.1(16) . .
O7B W1 O9 W4 -12(3) . .
O7A W1 O9 W4 -54(4) . .
O8A W1 O9 W4 -113.4(14) . .
O6A W1 O9 W4 64.0(15) . .
O4 W1 O9 W4 -42.8(14) 3_756 .
O1 W1 O9 W4 -3.0(12) . .
O12 W2 O11 W4 -156.4(14) . 3_756
O19A W2 O11 W4 -46.0(17) 3_756 3_756
O10B W2 O11 W4 90.2(17) . 3_756
O7B W2 O11 W4 9(3) . 3_756
O7A W2 O11 W4 43(5) . 3_756
O10A W2 O11 W4 112.8(16) . 3_756
O19B W2 O11 W4 -63.3(16) 3_756 3_756
O4 W2 O11 W4 41.5(16) 3_756 3_756
O3 W2 O11 W4 4.4(13) . 3_756
O22 W6 O13 W3 -152.3(13) . .
O16B W6 O13 W3 94.7(15) 3_756 .
O20 W6 O13 W3 -54.0(13) . .
O6A W6 O13 W3 35(5) 3_756 .
O16A W6 O13 W3 116.2(15) 3_756 .
O6B W6 O13 W3 16(2) 3_756 .
O1 W6 O13 W3 42.0(14) 3_756 .
O2 W6 O13 W3 6.5(12) . .
O15 W3 O13 W6 153.9(13) . .
O10B W3 O13 W6 -91.7(15) . .
O14 W3 O13 W6 52.8(13) . .
O8B W3 O13 W6 -17(2) . .
O8A W3 O13 W6 -42(4) . .
O10A W3 O13 W6 -114.1(14) . .
O4 W3 O13 W6 -44.6(14) 3_756 .
O2 W3 O13 W6 -6.5(12) . .
O15 W3 O14 W5 -155.6(12) . .
O10B W3 O14 W5 18(2) . .
O13 W3 O14 W5 -53.1(12) . .
O8B W3 O14 W5 90.8(13) . .
O8A W3 O14 W5 112.5(13) . .
O10A W3 O14 W5 35(4) . .
O4 W3 O14 W5 42.1(13) 3_756 .
O2 W3 O14 W5 8.3(11) . .
O21 W5 O14 W3 154.9(12) . .
O17 W5 O14 W3 -103.5(13) . .
O19B W5 O14 W3 -46(5) . .
O20 W5 O14 W3 55.6(12) . .
O19A W5 O14 W3 -20(2) . .
O3 W5 O14 W3 -40.4(13) 3_756 .
O2 W5 O14 W3 -8.7(11) . .
O21 W5 O17 W4 -151.5(13) . .
O14 W5 O17 W4 106.2(13) . .
O19B W5 O17 W4 -63.8(14) . .
O20 W5 O17 W4 32(2) . .
O19A W5 O17 W4 -41.8(14) . .
O3 W5 O17 W4 11.4(12) 3_756 .
O2 W5 O17 W4 41.0(14) . .
O18 W4 O17 W5 152.8(13) . .
O16B W4 O17 W5 -25(2) . .
O9 W4 O17 W5 -105.9(13) . .
O11 W4 O17 W5 51.4(14) 3_756 .
O16A W4 O17 W5 -30(4) . .
O1 W4 O17 W5 -41.0(14) . .
O3 W4 O17 W5 -11.1(12) 3_756 .
O21 W5 O20 W6 -156.7(11) . .
O17 W5 O20 W6 20(2) . .
O14 W5 O20 W6 -54.2(11) . .
O19B W5 O20 W6 114.2(12) . .
O19A W5 O20 W6 94.7(12) . .
O3 W5 O20 W6 38.3(12) 3_756 .
O2 W5 O20 W6 9.9(10) . .
O22 W6 O20 W5 157.3(11) . .
O13 W6 O20 W5 53.6(11) . .
O16B W6 O20 W5 -27(2) 3_756 .
O6A W6 O20 W5 -112.7(12) 3_756 .
O6B W6 O20 W5 -94.7(13) 3_756 .
O1 W6 O20 W5 -38.8(11) 3_756 .
O2 W6 O20 W5 -9.6(10) . .
